data_7720473
loop_
_publ_author_name
'Ni, Guowei'
'Pan, Yi'
'Zhou, Muyu'
'Sang, Yufeng'
'Yiu, Shek-Man'
'Lau, Kai Chung'
'Chi, Yun'

_publ_section_title
;
 Janus-type diiridium complexes with functional carbene cyclometalates for
 high-energy phosphorescence.
;
_journal_issue 2
_journal_name_full 'Dalton transactions (Cambridge, England : 2003)'
_journal_page_first 904
_journal_page_last 916
_journal_paper_doi 10.1039/d5dt02691a
_journal_volume 55
_journal_year 2026
_chemical_formula_moiety 'C138 H148 Ir2 N12, 6 [CH2Cl2]'
_chemical_formula_sum 'C144 H160 Cl12 Ir2 N12'
_chemical_formula_weight 2868.63
_space_group_crystal_system monoclinic
_space_group_IT_number 15
_space_group_name_Hall '-C 2yc'
_space_group_name_H-M_alt 'C 1 2/c 1'
_atom_sites_solution_hydrogens geom
_audit_creation_method
;FinalCif 2024.9-0 by Daniel Kratzert, Freiburg 2025, 
https://dkratzert.de/finalcif.html
;
_audit_update_record
;
2025-12-02 deposited with the CCDC.	2025-12-05 downloaded from the CCDC.
;
_cell_angle_alpha 90
_cell_angle_beta 108.311(2)
_cell_angle_gamma 90
_cell_formula_units_Z 4
_cell_length_a 24.7568(17)
_cell_length_b 23.5695(18)
_cell_length_c 28.5975(19)
_cell_measurement_reflns_used 9552
_cell_measurement_temperature 253(2)
_cell_measurement_theta_max 74.7
_cell_measurement_theta_min 3.41
_cell_measurement_wavelength 1.54178
_cell_volume 15841.9(19)
_computing_cell_refinement 'Bruker SAINT'
_computing_data_collection 'Bruker APEX3'
_computing_data_reduction 'Bruker SAINT'
_computing_molecular_graphics 'shelXle (C.B. Huebschle, rev 1503)'
_computing_structure_refinement 'SHELXL-2019/2 (Sheldrick, 2019)'
_computing_structure_solution 'SHELXT 2014/5 (Sheldrick, 2014)'
_diffrn_ambient_environment N~2~
_diffrn_ambient_temperature 253(2)
_diffrn_detector CPAD
_diffrn_detector_type 'Bruker PHOTON III'
_diffrn_measured_fraction_theta_full 0.999
_diffrn_measured_fraction_theta_max 0.997
_diffrn_measurement_device 'KAPPA diffractometer'
_diffrn_measurement_device_type 'Bruker D8 VENTURE'
_diffrn_measurement_method '\w and \f scans'
_diffrn_radiation_monochromator 'multilayer mirror'
_diffrn_radiation_probe x-ray
_diffrn_radiation_type 'Cu K\a'
_diffrn_radiation_wavelength 1.54178
_diffrn_reflns_av_R_equivalents 0.0574
_diffrn_reflns_av_unetI/netI 0.0343
_diffrn_reflns_Laue_measured_fraction_full 0.999
_diffrn_reflns_Laue_measured_fraction_max 0.997
_diffrn_reflns_limit_h_max 30
_diffrn_reflns_limit_h_min -30
_diffrn_reflns_limit_k_max 29
_diffrn_reflns_limit_k_min -29
_diffrn_reflns_limit_l_max 33
_diffrn_reflns_limit_l_min -35
_diffrn_reflns_number 131736
_diffrn_reflns_point_group_measured_fraction_full 0.999
_diffrn_reflns_point_group_measured_fraction_max 0.997
_diffrn_reflns_theta_full 67.679
_diffrn_reflns_theta_max 74.848
_diffrn_reflns_theta_min 3.41
_diffrn_source 'microfocus sealed tube'
_diffrn_source_current 1.1
_diffrn_source_type 'INCOATEC I\mS 3.0'
_diffrn_source_voltage 50
_exptl_absorpt_coefficient_mu 5.424
_exptl_absorpt_correction_T_max 0.7538
_exptl_absorpt_correction_T_min 0.6524
_exptl_absorpt_correction_type multi-scan
_exptl_absorpt_process_details
; SADABS 2016/2: Krause, L., Herbst-Irmer, R., Sheldrick G.M. & Stalke D.,
 J. Appl. Cryst. 48 (2015) 3-10
;
_exptl_crystal_colour colourless
_exptl_crystal_density_diffrn 1.203
_exptl_crystal_description block
_exptl_crystal_F_000 5864
_exptl_crystal_size_max 0.29
_exptl_crystal_size_mid 0.14
_exptl_crystal_size_min 0.04
_refine_diff_density_max 0.638
_refine_diff_density_min -0.985
_refine_diff_density_rms 0.053
_refine_ls_extinction_coef 0.000115(7)
_refine_ls_extinction_expression Fc^*^=kFc[1+0.001xFc^2^\l^3^/sin(2\q)]^-1/4^
_refine_ls_extinction_method 'SHELXL-2019/2 (Sheldrick 2019)'
_refine_ls_goodness_of_fit_ref 1.059
_refine_ls_hydrogen_treatment constr
_refine_ls_matrix_type full
_refine_ls_number_parameters 1114
_refine_ls_number_reflns 16248
_refine_ls_number_restraints 2335
_refine_ls_restrained_S_all 1.068
_refine_ls_R_factor_all 0.0348
_refine_ls_R_factor_gt 0.0318
_refine_ls_shift/su_max 0.007
_refine_ls_shift/su_mean 0.000
_refine_ls_structure_factor_coef Fsqd
_refine_ls_weighting_details 'w=1/[\s^2^(Fo^2^)+(0.0528P)^2^+4.9457P] where P=(Fo^2^+2Fc^2^)/3'
_refine_ls_weighting_scheme calc
_refine_ls_wR_factor_gt 0.0881
_refine_ls_wR_factor_ref 0.0902
_reflns_Friedel_coverage 0.000
_reflns_number_gt 14465
_reflns_number_total 16248
_reflns_threshold_expression 'I > 2\s(I)'
_cod_data_source_file d5dt02691a2.cif
_cod_data_source_block 5_a
_cod_original_sg_symbol_H-M 'C 2/c'
_cod_database_code 7720473
_shelx_shelxl_version_number 2019/3
_shelx_space_group_comment
;
The symmetry employed for this shelxl refinement is uniquely defined
by the following loop, which should always be used as a source of
symmetry information in preference to the above space-group names.
They are only intended as comments.
;
_bruker_diffrn_measurement_temperature_device 'Oxford Cryostream 1000'
_geom_details
; All esds (except the esd in the dihedral angle between two l.s. planes)
 are estimated using the full covariance matrix.  The cell esds are taken
 into account individually in the estimation of esds in distances, angles
 and torsion angles; correlations between esds in cell parameters are only
 used when they are defined by crystal symmetry.  An approximate (isotropic)
 treatment of cell esds is used for estimating esds involving l.s. planes.
;
_smtbx_masks_void_probe_radius 1.2
_smtbx_masks_void_truncation_radius 1.2
_smtbx_masks_special_details
;
A solvent mask was calculated and 977 electrons were 
found in a volume of 5416\%A^3^ in 2 voids per unit cell. 
This is consistent with the presence of 
6[CH2Cl2] per Formula Unit 
which account for 1008 electrons 
per unit cell.
;

loop_
_space_group_symop_operation_xyz
'x, y, z'
'-x, y, -z+1/2'
'x+1/2, y+1/2, z'
'-x+1/2, y+1/2, -z+1/2'
'-x, -y, -z'
'x, -y, z-1/2'
'-x+1/2, -y+1/2, -z'
'x+1/2, -y+1/2, z-1/2'

loop_
_atom_site_label
_atom_site_type_symbol
_atom_site_fract_x
_atom_site_fract_y
_atom_site_fract_z
_atom_site_U_iso_or_equiv
_atom_site_adp_type
_atom_site_occupancy
_atom_site_site_symmetry_order
_atom_site_calc_flag
_atom_site_refinement_flags_posn
_atom_site_refinement_flags_adp
_atom_site_refinement_flags_occupancy
_atom_site_disorder_assembly
_atom_site_disorder_group
Ir1 Ir 0.69532(2) 0.40651(2) 0.70838(2) 0.05376(5) Uani 1 1 d . . . . .
N1 N 0.59434(8) 0.36919(7) 0.73256(7) 0.0489(4) Uani 1 1 d . . . . .
N2 N 0.59510(9) 0.46106(7) 0.73811(7) 0.0547(4) Uani 1 1 d . . . . .
N3 N 0.67155(9) 0.50906(9) 0.64805(7) 0.0606(5) Uani 1 1 d . . . . .
N4 N 0.73806(9) 0.53471(10) 0.71452(7) 0.0651(5) Uani 1 1 d . . . . .
C71 C 0.66847(10) 0.32309(10) 0.71131(8) 0.0539(5) Uani 1 1 d . . . . .
C73 C 0.69158(11) 0.27347(13) 0.69944(10) 0.0667(6) Uani 1 1 d . . . . .
H73 H 0.725319 0.275510 0.691709 0.080 Uiso 1 1 calc R U . . .
C74 C 0.66595(14) 0.22104(12) 0.69873(11) 0.0754(7) Uani 1 1 d . . . . .
H74 H 0.682479 0.188735 0.690420 0.090 Uiso 1 1 calc R U . . .
C75 C 0.61634(14) 0.21657(11) 0.71024(13) 0.0787(8) Uani 1 1 d . . . . .
H75 H 0.599308 0.181319 0.709809 0.094 Uiso 1 1 calc R U . . .
C76 C 0.59168(12) 0.26479(10) 0.72250(11) 0.0667(6) Uani 1 1 d . . . . .
H76 H 0.558236 0.262184 0.730655 0.080 Uiso 1 1 calc R U . . .
C77 C 0.61748(10) 0.31682(9) 0.72246(8) 0.0518(4) Uani 1 1 d . . . . .
C78 C 0.62540(10) 0.41701(9) 0.72995(8) 0.0506(4) Uani 1 1 d . . . . .
C79 C 0.54433(9) 0.38349(8) 0.74245(8) 0.0491(4) Uani 1 1 d . . . . .
C80 C 0.500000 0.35202(12) 0.750000 0.0499(6) Uani 1 2 d S T P . .
H80 H 0.500002 0.312563 0.750001 0.060 Uiso 1 2 calc R U P . .
C72 C 0.500000 0.47453(12) 0.750000 0.0578(7) Uani 1 2 d S T P . .
H72 H 0.500001 0.513988 0.750002 0.069 Uiso 1 2 calc R U P . .
C11 C 0.54468(11) 0.44328(8) 0.74454(8) 0.0535(5) Uani 1 1 d . . . . .
C12 C 0.61215(15) 0.52025(11) 0.74178(12) 0.0779(8) Uani 1 1 d . . . . .
H12A H 0.601518 0.538119 0.767763 0.117 Uiso 1 1 calc R U . . .
H12B H 0.593575 0.539089 0.711180 0.117 Uiso 1 1 calc R U . . .
H12C H 0.652638 0.522686 0.748832 0.117 Uiso 1 1 calc R U . . .
C13 C 0.64150(11) 0.41350(11) 0.63616(8) 0.0572(5) Uani 1 1 d . . . . .
C14 C 0.61204(12) 0.37072(12) 0.60494(9) 0.0664(6) Uani 1 1 d . . . . .
H14 H 0.614053 0.334035 0.617335 0.080 Uiso 1 1 calc R U . . .
C15 C 0.57954(16) 0.38011(15) 0.55584(10) 0.0800(8) Uani 1 1 d . . . . .
C16 C 0.57409(18) 0.43487(16) 0.53884(10) 0.0965(12) Uani 1 1 d . . . . .
H16 H 0.551349 0.442259 0.506746 0.116 Uiso 1 1 calc R U . . .
C17 C 0.60194(16) 0.47999(14) 0.56864(9) 0.0859(10) Uani 1 1 d . . . . .
H17 H 0.597474 0.517066 0.556917 0.103 Uiso 1 1 calc R U . . .
C18 C 0.63625(11) 0.46786(12) 0.61595(8) 0.0623(6) Uani 1 1 d . . . . .
C19 C 0.70624(10) 0.48911(11) 0.69256(8) 0.0594(5) Uani 1 1 d . . . . .
C20 C 0.68018(11) 0.56666(12) 0.64242(9) 0.0629(6) Uani 1 1 d . . . . .
C21 C 0.65590(14) 0.60708(13) 0.60626(11) 0.0731(7) Uani 1 1 d . . . . .
H21 H 0.627197 0.596934 0.577688 0.088 Uiso 1 1 calc R U . . .
C22 C 0.67517(15) 0.66242(13) 0.61356(12) 0.0805(8) Uani 1 1 d . . . . .
C23 C 0.71955(16) 0.67794(14) 0.65577(12) 0.0814(8) Uani 1 1 d . . . . .
C24 C 0.74352(14) 0.63774(13) 0.69170(11) 0.0764(8) Uani 1 1 d . . . . .
H24 H 0.772853 0.647575 0.719942 0.092 Uiso 1 1 calc R U . . .
C25 C 0.72313(13) 0.58299(12) 0.68481(10) 0.0665(6) Uani 1 1 d . . . . .
C26 C 0.7768(6) 0.5417(7) 0.7634(6) 0.0627(19) Uani 0.5 1 d . U P A 1
C27 C 0.7644(4) 0.5748(5) 0.7993(4) 0.0663(17) Uani 0.5 1 d . U P A 1
H27 H 0.729309 0.592650 0.792974 0.080 Uiso 0.5 1 calc R U P A 1
C28 C 0.8058(3) 0.5799(4) 0.8443(3) 0.0711(16) Uani 0.5 1 d . U P A 1
H28 H 0.798495 0.602731 0.868141 0.085 Uiso 0.5 1 calc R U P A 1
C29 C 0.8582(5) 0.5525(4) 0.8560(4) 0.0790(18) Uani 0.5 1 d . U P A 1
C30 C 0.8690(5) 0.5209(4) 0.8205(4) 0.0848(18) Uani 0.5 1 d . U P A 1
H30 H 0.904078 0.502972 0.827011 0.102 Uiso 0.5 1 calc R U P A 1
C31 C 0.8277(5) 0.5149(4) 0.7736(4) 0.0767(19) Uani 0.5 1 d . U P A 1
H31 H 0.835431 0.492426 0.749741 0.092 Uiso 0.5 1 calc R U P A 1
C32 C 0.5514(5) 0.3285(6) 0.5231(5) 0.095(2) Uani 0.5 1 d D U P B 1
C33 C 0.5969(4) 0.2834(5) 0.5262(4) 0.129(3) Uani 0.5 1 d D U P B 1
H33A H 0.579866 0.251366 0.506273 0.194 Uiso 0.5 1 calc R U P B 1
H33B H 0.613290 0.271503 0.559805 0.194 Uiso 0.5 1 calc R U P B 1
H33C H 0.626078 0.299039 0.514502 0.194 Uiso 0.5 1 calc R U P B 1
C34 C 0.5202(5) 0.3472(6) 0.4702(3) 0.120(3) Uani 0.5 1 d D U P B 1
H34A H 0.497785 0.316273 0.452354 0.180 Uiso 0.5 1 calc R U P B 1
H34B H 0.547473 0.358388 0.454351 0.180 Uiso 0.5 1 calc R U P B 1
H34C H 0.495794 0.378711 0.470635 0.180 Uiso 0.5 1 calc R U P B 1
C35 C 0.5079(4) 0.3013(4) 0.5450(3) 0.102(2) Uani 0.5 1 d D U P B 1
H35A H 0.490867 0.268789 0.525748 0.153 Uiso 0.5 1 calc R U P B 1
H35B H 0.478829 0.328435 0.544624 0.153 Uiso 0.5 1 calc R U P B 1
H35C H 0.526899 0.289715 0.578335 0.153 Uiso 0.5 1 calc R U P B 1
C38 C 0.9021(4) 0.5599(4) 0.9071(3) 0.101(2) Uani 0.5 1 d D U P A 1
C39 C 0.9149(6) 0.6223(4) 0.9174(4) 0.142(4) Uani 0.5 1 d D U P A 1
H39A H 0.950426 0.626464 0.943280 0.213 Uiso 0.5 1 calc R U P A 1
H39B H 0.885052 0.639476 0.927318 0.213 Uiso 0.5 1 calc R U P A 1
H39C H 0.917331 0.640611 0.888134 0.213 Uiso 0.5 1 calc R U P A 1
C40 C 0.9543(5) 0.5242(6) 0.9136(5) 0.138(3) Uani 0.5 1 d D U P A 1
H40A H 0.978913 0.527157 0.946960 0.208 Uiso 0.5 1 calc R U P A 1
H40B H 0.974062 0.537352 0.891617 0.208 Uiso 0.5 1 calc R U P A 1
H40C H 0.943340 0.485331 0.906268 0.208 Uiso 0.5 1 calc R U P A 1
C41 C 0.8747(5) 0.5391(7) 0.9454(4) 0.136(4) Uani 0.5 1 d D U P A 1
H41A H 0.902659 0.539138 0.977460 0.205 Uiso 0.5 1 calc R U P A 1
H41B H 0.860472 0.501279 0.937188 0.205 Uiso 0.5 1 calc R U P A 1
H41C H 0.843931 0.563857 0.945349 0.205 Uiso 0.5 1 calc R U P A 1
C26A C 0.7850(6) 0.5314(6) 0.7602(5) 0.063(2) Uani 0.5 1 d . U P A 2
C27A C 0.7799(4) 0.5666(5) 0.7970(5) 0.0702(19) Uani 0.5 1 d . U P A 2
H27A H 0.747120 0.588016 0.792704 0.084 Uiso 0.5 1 calc R U P A 2
C28A C 0.8262(4) 0.5695(4) 0.8423(4) 0.0788(18) Uani 0.5 1 d . U P A 2
H28A H 0.822865 0.592740 0.867523 0.095 Uiso 0.5 1 calc R U P A 2
C29A C 0.8737(4) 0.5398(4) 0.8490(4) 0.0834(19) Uani 0.5 1 d . U P A 2
C30A C 0.8757(5) 0.5036(4) 0.8121(4) 0.0845(18) Uani 0.5 1 d . U P A 2
H30A H 0.907395 0.480254 0.817853 0.101 Uiso 0.5 1 calc R U P A 2
C31A C 0.8336(5) 0.4994(4) 0.7667(4) 0.0722(17) Uani 0.5 1 d . U P A 2
H31A H 0.837895 0.476104 0.741810 0.087 Uiso 0.5 1 calc R U P A 2
C32A C 0.5542(5) 0.3310(6) 0.5221(5) 0.102(2) Uani 0.5 1 d D U P B 2
C33A C 0.4981(5) 0.3482(6) 0.4831(4) 0.130(3) Uani 0.5 1 d D U P B 2
H33D H 0.480902 0.315400 0.464422 0.194 Uiso 0.5 1 calc R U P B 2
H33E H 0.505660 0.376039 0.461498 0.194 Uiso 0.5 1 calc R U P B 2
H33F H 0.472709 0.363864 0.499130 0.194 Uiso 0.5 1 calc R U P B 2
C34A C 0.5956(5) 0.3136(5) 0.4949(5) 0.148(3) Uani 0.5 1 d D U P B 2
H34D H 0.584675 0.277308 0.479569 0.222 Uiso 0.5 1 calc R U P B 2
H34E H 0.633364 0.311140 0.517837 0.222 Uiso 0.5 1 calc R U P B 2
H34F H 0.594915 0.341339 0.470136 0.222 Uiso 0.5 1 calc R U P B 2
C35A C 0.5422(7) 0.2803(5) 0.5505(4) 0.165(4) Uani 0.5 1 d D U P B 2
H35D H 0.554610 0.246109 0.538695 0.247 Uiso 0.5 1 calc R U P B 2
H35E H 0.502098 0.277972 0.545693 0.247 Uiso 0.5 1 calc R U P B 2
H35F H 0.562339 0.284811 0.584926 0.247 Uiso 0.5 1 calc R U P B 2
C38A C 0.9222(4) 0.5468(4) 0.8976(4) 0.107(2) Uani 0.5 1 d D U P A 2
C39A C 0.9478(6) 0.6051(5) 0.8978(4) 0.139(4) Uani 0.5 1 d D U P A 2
H39D H 0.974593 0.612567 0.929646 0.208 Uiso 0.5 1 calc R U P A 2
H39E H 0.918101 0.633111 0.890558 0.208 Uiso 0.5 1 calc R U P A 2
H39F H 0.966784 0.606703 0.873296 0.208 Uiso 0.5 1 calc R U P A 2
C40A C 0.9710(5) 0.5042(6) 0.9012(6) 0.153(4) Uani 0.5 1 d D U P A 2
H40D H 0.960385 0.467411 0.909707 0.229 Uiso 0.5 1 calc R U P A 2
H40E H 1.004915 0.516660 0.926089 0.229 Uiso 0.5 1 calc R U P A 2
H40F H 0.977928 0.502225 0.870050 0.229 Uiso 0.5 1 calc R U P A 2
C41A C 0.9045(5) 0.5300(8) 0.9415(4) 0.142(4) Uani 0.5 1 d D U P A 2
H41D H 0.937099 0.530650 0.970619 0.213 Uiso 0.5 1 calc R U P A 2
H41E H 0.888682 0.492513 0.936626 0.213 Uiso 0.5 1 calc R U P A 2
H41F H 0.876506 0.556282 0.945259 0.213 Uiso 0.5 1 calc R U P A 2
C36 C 0.6480(2) 0.70686(17) 0.57468(16) 0.1159(15) Uani 1 1 d . . . . .
H36A H 0.676919 0.725120 0.564258 0.174 Uiso 1 1 calc R U . . .
H36B H 0.628807 0.734608 0.588327 0.174 Uiso 1 1 calc R U . . .
H36C H 0.621046 0.688886 0.546918 0.174 Uiso 1 1 calc R U . . .
C37 C 0.7403(2) 0.73828(15) 0.66368(16) 0.1051(12) Uani 1 1 d . . . . .
H37A H 0.771887 0.740664 0.693483 0.158 Uiso 1 1 calc R U . . .
H37B H 0.710131 0.762384 0.666267 0.158 Uiso 1 1 calc R U . . .
H37C H 0.752197 0.750269 0.636354 0.158 Uiso 1 1 calc R U . . .
N5 N 0.8090(4) 0.3819(4) 0.7722(3) 0.0688(14) Uani 0.55 1 d D U P C 1
N6 N 0.7602(4) 0.4015(5) 0.8221(3) 0.0625(13) Uani 0.55 1 d D U P C 1
C42 C 0.76382(13) 0.38315(16) 0.68452(12) 0.0768(7) Uani 0.55 1 d D U P C 1
C43 C 0.7676(5) 0.3862(5) 0.6368(3) 0.0926(19) Uani 0.55 1 d D U P C 1
H43 H 0.735656 0.396574 0.610888 0.111 Uiso 0.55 1 calc R U P C 1
C44 C 0.8183(4) 0.3740(5) 0.6273(3) 0.1143(18) Uani 0.55 1 d D U P C 1
C45 C 0.8657(4) 0.3644(4) 0.6667(3) 0.1098(19) Uani 0.55 1 d D U P C 1
H45 H 0.899891 0.356658 0.660805 0.132 Uiso 0.55 1 calc R U P C 1
C46 C 0.8651(4) 0.3657(4) 0.7154(3) 0.0980(18) Uani 0.55 1 d D U P C 1
H46 H 0.898054 0.358996 0.741443 0.118 Uiso 0.55 1 calc R U P C 1
C47 C 0.8140(4) 0.3772(5) 0.7237(3) 0.0799(16) Uani 0.55 1 d D U P C 1
C48 C 0.7553(5) 0.3971(12) 0.7733(4) 0.0612(15) Uani 0.55 1 d D U P C 1
C49 C 0.8458(4) 0.3741(4) 0.8209(3) 0.0760(15) Uani 0.55 1 d D U P C 1
C50 C 0.9027(4) 0.3574(4) 0.8409(3) 0.0916(18) Uani 0.55 1 d D U P C 1
H50 H 0.924516 0.348300 0.820679 0.110 Uiso 0.55 1 calc R U P C 1
C51 C 0.9257(4) 0.3548(4) 0.8922(3) 0.0969(18) Uani 0.55 1 d D U P C 1
C52 C 0.8922(4) 0.3647(5) 0.9234(3) 0.0924(18) Uani 0.55 1 d D U P C 1
C53 C 0.8364(4) 0.3825(5) 0.9031(3) 0.0797(17) Uani 0.55 1 d D U P C 1
H53 H 0.814398 0.392150 0.923027 0.096 Uiso 0.55 1 calc R U P C 1
C54 C 0.8144(4) 0.3856(6) 0.8524(3) 0.0718(15) Uani 0.55 1 d D U P C 1
C55 C 0.7148(4) 0.4144(5) 0.8419(5) 0.0612(13) Uani 0.55 1 d D U P C 1
C56 C 0.7125(3) 0.4663(4) 0.8635(3) 0.0764(15) Uani 0.55 1 d D U P C 1
H56 H 0.740163 0.493686 0.865493 0.092 Uiso 0.55 1 calc R U P C 1
C57 C 0.6677(3) 0.4772(4) 0.8824(3) 0.0831(15) Uani 0.55 1 d D U P C 1
H57 H 0.666003 0.512352 0.896703 0.100 Uiso 0.55 1 calc R U P C 1
C58 C 0.6258(3) 0.4374(4) 0.8806(3) 0.0771(14) Uani 0.55 1 d D U P C 1
C59 C 0.6284(4) 0.3877(4) 0.8566(4) 0.0704(15) Uani 0.55 1 d D U P C 1
H59 H 0.599567 0.361188 0.852707 0.085 Uiso 0.55 1 calc R U P C 1
C60 C 0.6727(4) 0.3753(5) 0.8376(4) 0.0607(15) Uani 0.55 1 d D U P C 1
H60 H 0.673428 0.340708 0.822103 0.073 Uiso 0.55 1 calc R U P C 1
C61 C 0.8207(4) 0.3716(5) 0.5740(3) 0.145(2) Uani 0.55 1 d D U P C 1
C62 C 0.7616(5) 0.3782(7) 0.5341(4) 0.168(3) Uani 0.55 1 d D U P C 1
H62A H 0.764864 0.368906 0.502391 0.252 Uiso 0.55 1 calc R U P C 1
H62B H 0.748734 0.416608 0.533832 0.252 Uiso 0.55 1 calc R U P C 1
H62C H 0.734824 0.353028 0.541384 0.252 Uiso 0.55 1 calc R U P C 1
C63 C 0.8430(6) 0.3126(5) 0.5634(5) 0.178(3) Uani 0.55 1 d D U P C 1
H63A H 0.845828 0.312417 0.530654 0.267 Uiso 0.55 1 calc R U P C 1
H63B H 0.817019 0.283484 0.566129 0.267 Uiso 0.55 1 calc R U P C 1
H63C H 0.879775 0.305605 0.586739 0.267 Uiso 0.55 1 calc R U P C 1
C64 C 0.8638(6) 0.4162(6) 0.5699(5) 0.184(4) Uani 0.55 1 d D U P C 1
H64A H 0.867845 0.414595 0.537637 0.276 Uiso 0.55 1 calc R U P C 1
H64B H 0.899939 0.408727 0.594178 0.276 Uiso 0.55 1 calc R U P C 1
H64C H 0.850787 0.453204 0.575377 0.276 Uiso 0.55 1 calc R U P C 1
C65 C 0.9880(4) 0.3379(6) 0.9134(5) 0.129(3) Uani 0.55 1 d D U P C 1
H65A H 1.007284 0.364254 0.938749 0.193 Uiso 0.55 1 calc R U P C 1
H65B H 1.005324 0.338235 0.887791 0.193 Uiso 0.55 1 calc R U P C 1
H65C H 0.990530 0.300435 0.927203 0.193 Uiso 0.55 1 calc R U P C 1
C66 C 0.9174(5) 0.3631(8) 0.9795(3) 0.123(3) Uani 0.55 1 d D U P C 1
H66A H 0.891751 0.381298 0.993967 0.184 Uiso 0.55 1 calc R U P C 1
H66B H 0.953241 0.382655 0.989480 0.184 Uiso 0.55 1 calc R U P C 1
H66C H 0.923028 0.324405 0.990409 0.184 Uiso 0.55 1 calc R U P C 1
C67 C 0.5765(4) 0.4524(4) 0.9022(3) 0.0958(17) Uani 0.55 1 d D U P C 1
C68 C 0.5558(5) 0.5125(5) 0.8855(4) 0.125(3) Uani 0.55 1 d D U P C 1
H68A H 0.522975 0.520982 0.895348 0.187 Uiso 0.55 1 calc R U P C 1
H68B H 0.545887 0.515061 0.850329 0.187 Uiso 0.55 1 calc R U P C 1
H68C H 0.585467 0.539228 0.900466 0.187 Uiso 0.55 1 calc R U P C 1
C69 C 0.6023(7) 0.4516(6) 0.9584(4) 0.129(3) Uani 0.55 1 d D U P C 1
H69A H 0.574229 0.463862 0.973018 0.193 Uiso 0.55 1 calc R U P C 1
H69B H 0.634436 0.476659 0.968289 0.193 Uiso 0.55 1 calc R U P C 1
H69C H 0.614274 0.413739 0.969233 0.193 Uiso 0.55 1 calc R U P C 1
C70 C 0.5268(6) 0.4105(6) 0.8842(6) 0.125(3) Uani 0.55 1 d D U P C 1
H70A H 0.495928 0.422812 0.895355 0.187 Uiso 0.55 1 calc R U P C 1
H70B H 0.538961 0.373455 0.897090 0.187 Uiso 0.55 1 calc R U P C 1
H70C H 0.514242 0.409190 0.848835 0.187 Uiso 0.55 1 calc R U P C 1
N5A N 0.8099(5) 0.3689(5) 0.7674(3) 0.0698(16) Uani 0.45 1 d D U P C 2
N6A N 0.7676(5) 0.3933(7) 0.8210(4) 0.0650(14) Uani 0.45 1 d D U P C 2
C42A C 0.76382(13) 0.38315(16) 0.68452(12) 0.0768(7) Uani 0.45 1 d D U P C 2
C43A C 0.7617(6) 0.3720(6) 0.6352(4) 0.090(2) Uani 0.45 1 d D U P C 2
H43A H 0.726913 0.376970 0.610730 0.107 Uiso 0.45 1 calc R U P C 2
C44A C 0.8080(5) 0.3542(6) 0.6203(3) 0.1094(19) Uani 0.45 1 d D U P C 2
C45A C 0.8565(5) 0.3396(5) 0.6575(4) 0.108(2) Uani 0.45 1 d D U P C 2
H45A H 0.887749 0.326141 0.649339 0.130 Uiso 0.45 1 calc R U P C 2
C46A C 0.8603(5) 0.3442(5) 0.7068(4) 0.098(2) Uani 0.45 1 d D U P C 2
H46A H 0.893737 0.334606 0.731368 0.118 Uiso 0.45 1 calc R U P C 2
C47A C 0.8135(4) 0.3634(6) 0.7186(3) 0.0804(17) Uani 0.45 1 d D U P C 2
C48A C 0.7613(7) 0.3926(14) 0.7721(4) 0.0621(17) Uani 0.45 1 d D U P C 2
C49A C 0.8500(4) 0.3604(5) 0.8137(4) 0.0759(17) Uani 0.45 1 d D U P C 2
C50A C 0.9063(4) 0.3424(5) 0.8291(4) 0.089(2) Uani 0.45 1 d D U P C 2
H50A H 0.925109 0.333486 0.806515 0.107 Uiso 0.45 1 calc R U P C 2
C51A C 0.9334(4) 0.3383(5) 0.8796(4) 0.096(2) Uani 0.45 1 d D U P C 2
C52A C 0.9069(5) 0.3563(7) 0.9142(4) 0.092(2) Uani 0.45 1 d D U P C 2
C53A C 0.8506(4) 0.3734(7) 0.8980(4) 0.0817(19) Uani 0.45 1 d D U P C 2
H53A H 0.831475 0.382058 0.920375 0.098 Uiso 0.45 1 calc R U P C 2
C54A C 0.8234(5) 0.3775(7) 0.8478(4) 0.0728(17) Uani 0.45 1 d D U P C 2
C55A C 0.7255(5) 0.4105(6) 0.8429(6) 0.0632(15) Uani 0.45 1 d D U P C 2
C56A C 0.7324(4) 0.4608(5) 0.8685(4) 0.0801(18) Uani 0.45 1 d D U P C 2
H56A H 0.764152 0.483495 0.871958 0.096 Uiso 0.45 1 calc R U P C 2
C57A C 0.6901(4) 0.4773(5) 0.8897(4) 0.0864(18) Uani 0.45 1 d D U P C 2
H57A H 0.693918 0.511708 0.906340 0.104 Uiso 0.45 1 calc R U P C 2
C58A C 0.6429(5) 0.4432(6) 0.8860(4) 0.0834(17) Uani 0.45 1 d D U P C 2
C59A C 0.6421(5) 0.3914(6) 0.8651(5) 0.0760(18) Uani 0.45 1 d D U P C 2
H59A H 0.612654 0.366530 0.864340 0.091 Uiso 0.45 1 calc R U P C 2
C60A C 0.6830(5) 0.3742(7) 0.8448(6) 0.0682(19) Uani 0.45 1 d D U P C 2
H60A H 0.681869 0.337592 0.832324 0.082 Uiso 0.45 1 calc R U P C 2
C61A C 0.8021(4) 0.3536(5) 0.5648(4) 0.138(2) Uani 0.45 1 d D U P C 2
C62A C 0.8598(5) 0.3489(8) 0.5553(6) 0.174(4) Uani 0.45 1 d D U P C 2
H62D H 0.853596 0.339968 0.521256 0.261 Uiso 0.45 1 calc R U P C 2
H62E H 0.882013 0.319459 0.575610 0.261 Uiso 0.45 1 calc R U P C 2
H62F H 0.879680 0.384351 0.563099 0.261 Uiso 0.45 1 calc R U P C 2
C63A C 0.7785(7) 0.4126(6) 0.5424(6) 0.162(4) Uani 0.45 1 d D U P C 2
H63D H 0.777045 0.413988 0.508459 0.243 Uiso 0.45 1 calc R U P C 2
H63E H 0.803112 0.442162 0.560348 0.243 Uiso 0.45 1 calc R U P C 2
H63F H 0.740998 0.417968 0.544662 0.243 Uiso 0.45 1 calc R U P C 2
C64A C 0.7624(6) 0.3049(7) 0.5442(5) 0.176(4) Uani 0.45 1 d D U P C 2
H64D H 0.756387 0.301795 0.509431 0.263 Uiso 0.45 1 calc R U P C 2
H64E H 0.726700 0.311527 0.549786 0.263 Uiso 0.45 1 calc R U P C 2
H64F H 0.778888 0.270363 0.560182 0.263 Uiso 0.45 1 calc R U P C 2
C65A C 0.9943(5) 0.3179(6) 0.8963(6) 0.122(4) Uani 0.45 1 d D U P C 2
H65D H 1.007283 0.314086 0.931483 0.184 Uiso 0.45 1 calc R U P C 2
H65E H 1.017738 0.344930 0.886525 0.184 Uiso 0.45 1 calc R U P C 2
H65F H 0.996556 0.281866 0.881426 0.184 Uiso 0.45 1 calc R U P C 2
C66A C 0.9367(6) 0.3528(8) 0.9691(4) 0.114(4) Uani 0.45 1 d D U P C 2
H66D H 0.909211 0.345220 0.985702 0.171 Uiso 0.45 1 calc R U P C 2
H66E H 0.955382 0.388176 0.980603 0.171 Uiso 0.45 1 calc R U P C 2
H66F H 0.964306 0.322832 0.975901 0.171 Uiso 0.45 1 calc R U P C 2
C67A C 0.5948(5) 0.4568(6) 0.9091(4) 0.105(2) Uani 0.45 1 d D U P C 2
C68A C 0.5817(7) 0.5188(6) 0.9069(6) 0.146(4) Uani 0.45 1 d D U P C 2
H68D H 0.546944 0.524847 0.914331 0.219 Uiso 0.45 1 calc R U P C 2
H68E H 0.577698 0.532837 0.874499 0.219 Uiso 0.45 1 calc R U P C 2
H68F H 0.612187 0.538553 0.930564 0.219 Uiso 0.45 1 calc R U P C 2
C69A C 0.6114(9) 0.4294(8) 0.9600(5) 0.129(4) Uani 0.45 1 d D U P C 2
H69D H 0.584494 0.440020 0.976377 0.194 Uiso 0.45 1 calc R U P C 2
H69E H 0.648706 0.442076 0.979106 0.194 Uiso 0.45 1 calc R U P C 2
H69F H 0.611590 0.388875 0.956685 0.194 Uiso 0.45 1 calc R U P C 2
C70A C 0.5366(6) 0.4274(8) 0.8820(6) 0.121(3) Uani 0.45 1 d D U P C 2
H70D H 0.505999 0.450170 0.885526 0.181 Uiso 0.45 1 calc R U P C 2
H70E H 0.535522 0.390609 0.896136 0.181 Uiso 0.45 1 calc R U P C 2
H70F H 0.532644 0.423288 0.847666 0.181 Uiso 0.45 1 calc R U P C 2

loop_
_atom_site_aniso_label
_atom_site_aniso_U_11
_atom_site_aniso_U_22
_atom_site_aniso_U_33
_atom_site_aniso_U_23
_atom_site_aniso_U_13
_atom_site_aniso_U_12
Ir1 0.04726(7) 0.06611(8) 0.04407(7) -0.00010(3) 0.00882(4) -0.00856(4)
N1 0.0498(9) 0.0432(8) 0.0537(9) -0.0027(7) 0.0162(7) -0.0034(7)
N2 0.0649(11) 0.0423(8) 0.0587(10) -0.0043(7) 0.0219(8) -0.0104(8)
N3 0.0608(11) 0.0698(12) 0.0449(9) 0.0005(8) 0.0076(8) -0.0185(9)
N4 0.0622(12) 0.0752(13) 0.0483(9) 0.0040(9) 0.0035(8) -0.0246(10)
C71 0.0493(11) 0.0596(12) 0.0488(10) -0.0006(9) 0.0097(9) 0.0033(9)
C73 0.0600(14) 0.0721(16) 0.0676(13) 0.0011(11) 0.0195(11) 0.0154(11)
C74 0.0778(17) 0.0635(14) 0.0847(17) -0.0045(13) 0.0252(14) 0.0213(13)
C75 0.0823(18) 0.0467(12) 0.109(2) -0.0062(13) 0.0328(17) 0.0036(12)
C76 0.0646(14) 0.0470(11) 0.0915(18) -0.0049(11) 0.0289(13) -0.0001(10)
C77 0.0521(11) 0.0470(10) 0.0531(10) -0.0025(8) 0.0120(9) 0.0034(8)
C78 0.0546(11) 0.0498(10) 0.0444(10) -0.0031(8) 0.0113(9) -0.0066(8)
C79 0.0561(11) 0.0382(9) 0.0540(10) -0.0029(8) 0.0188(9) -0.0001(8)
C80 0.0552(16) 0.0362(12) 0.0591(15) 0.000 0.0191(13) 0.000
C72 0.073(2) 0.0376(13) 0.0684(18) 0.000 0.0297(16) 0.000
C11 0.0672(13) 0.0380(9) 0.0581(11) -0.0019(8) 0.0238(10) -0.0063(8)
C12 0.101(2) 0.0443(12) 0.099(2) -0.0130(12) 0.0470(18) -0.0230(12)
C13 0.0562(13) 0.0696(14) 0.0425(10) -0.0039(9) 0.0106(9) -0.0111(10)
C14 0.0708(15) 0.0709(15) 0.0501(11) -0.0057(10) 0.0083(11) -0.0123(12)
C15 0.096(2) 0.0853(19) 0.0487(12) -0.0108(12) 0.0092(13) -0.0249(17)
C16 0.129(3) 0.096(2) 0.0415(12) 0.0022(13) -0.0060(15) -0.041(2)
C17 0.110(2) 0.0818(19) 0.0462(12) 0.0071(12) -0.0035(13) -0.0306(17)
C18 0.0658(14) 0.0726(14) 0.0424(10) -0.0035(9) 0.0084(9) -0.0178(11)
C19 0.0538(12) 0.0761(15) 0.0442(10) -0.0019(9) 0.0097(9) -0.0187(10)
C20 0.0623(13) 0.0709(15) 0.0509(11) 0.0004(10) 0.0110(10) -0.0159(11)
C21 0.0749(17) 0.0723(15) 0.0618(14) 0.0038(12) 0.0068(13) -0.0068(13)
C22 0.087(2) 0.0705(17) 0.0758(17) 0.0058(13) 0.0141(15) -0.0064(14)
C23 0.091(2) 0.0709(17) 0.0779(17) -0.0001(14) 0.0196(16) -0.0147(15)
C24 0.0822(18) 0.0751(17) 0.0645(14) 0.0002(12) 0.0124(13) -0.0280(14)
C25 0.0663(15) 0.0751(15) 0.0528(12) 0.0008(11) 0.0112(11) -0.0200(12)
C26 0.060(3) 0.066(5) 0.056(3) -0.002(3) 0.009(2) -0.021(3)
C27 0.064(3) 0.071(4) 0.059(2) -0.009(2) 0.012(3) -0.017(3)
C28 0.071(3) 0.073(3) 0.061(2) -0.004(2) 0.008(3) -0.025(3)
C29 0.076(3) 0.077(4) 0.067(3) -0.004(2) -0.001(2) -0.020(3)
C30 0.074(3) 0.081(4) 0.080(3) -0.013(3) -0.004(2) -0.006(3)
C31 0.072(3) 0.073(4) 0.072(3) -0.017(3) 0.004(3) -0.008(3)
C32 0.117(4) 0.088(4) 0.063(4) -0.020(3) 0.003(3) -0.029(3)
C33 0.144(6) 0.117(6) 0.109(5) -0.058(4) 0.014(5) -0.006(4)
C34 0.150(7) 0.127(6) 0.063(3) -0.025(4) 0.004(4) -0.034(5)
C35 0.113(5) 0.087(5) 0.084(4) -0.018(3) -0.001(4) -0.037(4)
C38 0.097(4) 0.102(4) 0.073(3) -0.007(3) -0.016(3) -0.021(3)
C39 0.144(8) 0.112(5) 0.108(6) -0.020(4) -0.050(5) -0.034(5)
C40 0.112(5) 0.155(7) 0.105(6) -0.020(6) -0.030(4) 0.005(5)
C41 0.144(8) 0.170(8) 0.067(3) 0.002(5) -0.007(5) -0.017(7)
C26A 0.063(4) 0.064(4) 0.052(3) -0.001(3) 0.007(3) -0.020(3)
C27A 0.071(4) 0.070(4) 0.061(3) -0.003(2) 0.008(3) -0.017(3)
C28A 0.083(4) 0.074(3) 0.063(3) -0.009(2) 0.000(3) -0.023(3)
C29A 0.083(3) 0.076(4) 0.070(3) 0.000(3) -0.006(3) -0.024(3)
C30A 0.076(3) 0.075(4) 0.082(3) -0.007(3) -0.005(3) -0.016(3)
C31A 0.061(3) 0.072(4) 0.073(3) -0.009(3) 0.006(2) -0.017(3)
C32A 0.123(4) 0.101(4) 0.063(4) -0.027(4) 0.003(3) -0.031(4)
C33A 0.119(6) 0.135(6) 0.105(6) -0.053(5) -0.008(5) -0.021(6)
C34A 0.143(6) 0.137(7) 0.153(7) -0.076(5) 0.031(5) -0.010(5)
C35A 0.208(9) 0.122(7) 0.125(6) -0.017(4) -0.003(6) -0.076(6)
C38A 0.095(4) 0.105(4) 0.084(3) 0.001(3) -0.023(3) -0.025(3)
C39A 0.129(7) 0.120(5) 0.111(6) -0.004(5) -0.044(5) -0.055(5)
C40A 0.117(6) 0.157(7) 0.130(8) -0.012(7) -0.039(5) 0.010(5)
C41A 0.138(8) 0.167(8) 0.079(4) 0.024(5) -0.024(5) -0.018(7)
C36 0.133(4) 0.079(2) 0.105(3) 0.0171(19) -0.007(3) -0.001(2)
C37 0.126(3) 0.0693(19) 0.104(3) 0.0017(17) 0.013(2) -0.024(2)
N5 0.048(2) 0.080(4) 0.0707(19) 0.002(2) 0.0087(16) -0.005(2)
N6 0.057(2) 0.067(3) 0.0512(19) 0.0043(19) -0.0010(17) -0.009(2)
C42 0.0577(12) 0.1025(19) 0.0737(14) 0.0079(14) 0.0258(11) -0.0028(13)
C43 0.076(3) 0.131(5) 0.082(2) 0.005(3) 0.041(2) -0.001(3)
C44 0.089(3) 0.164(5) 0.106(3) 0.000(3) 0.055(2) 0.002(3)
C45 0.072(3) 0.148(5) 0.122(3) -0.010(4) 0.050(3) 0.003(4)
C46 0.063(2) 0.124(5) 0.110(3) -0.006(3) 0.032(2) 0.002(3)
C47 0.057(2) 0.099(4) 0.085(2) 0.001(3) 0.0239(19) -0.003(3)
C48 0.046(3) 0.072(4) 0.060(2) 0.005(2) 0.0083(19) -0.011(3)
C49 0.051(2) 0.081(4) 0.078(2) 0.000(3) -0.0049(19) -0.008(2)
C50 0.058(2) 0.098(4) 0.099(3) -0.002(3) -0.002(2) 0.000(3)
C51 0.062(3) 0.100(4) 0.099(3) -0.006(3) -0.017(2) 0.001(3)
C52 0.070(3) 0.093(4) 0.087(3) 0.009(3) -0.014(2) -0.005(3)
C53 0.066(3) 0.082(4) 0.069(2) 0.013(3) -0.010(2) -0.009(3)
C54 0.060(3) 0.074(4) 0.067(2) 0.008(2) -0.0017(19) -0.009(2)
C55 0.068(3) 0.065(3) 0.043(2) 0.001(2) 0.005(2) -0.008(2)
C56 0.078(3) 0.067(3) 0.075(3) -0.009(2) 0.011(3) -0.015(3)
C57 0.083(3) 0.080(3) 0.076(3) -0.026(2) 0.011(3) -0.008(3)
C58 0.085(3) 0.087(3) 0.053(2) -0.013(2) 0.013(3) -0.012(3)
C59 0.070(3) 0.080(3) 0.054(3) -0.007(2) 0.011(3) -0.015(3)
C60 0.065(3) 0.062(2) 0.045(3) 0.000(2) 0.004(3) -0.008(2)
C61 0.126(4) 0.214(5) 0.121(3) -0.006(4) 0.075(3) 0.004(4)
C62 0.169(6) 0.251(9) 0.095(4) -0.017(7) 0.055(4) 0.013(6)
C63 0.178(8) 0.236(7) 0.143(7) -0.034(6) 0.083(6) 0.014(6)
C64 0.179(8) 0.249(8) 0.161(8) 0.026(8) 0.107(7) -0.018(7)
C65 0.076(4) 0.142(8) 0.132(7) -0.014(6) -0.021(4) 0.022(5)
C66 0.088(6) 0.148(8) 0.091(4) 0.016(5) -0.030(4) 0.012(6)
C67 0.100(4) 0.120(3) 0.066(3) -0.029(3) 0.023(3) -0.004(3)
C68 0.125(7) 0.133(5) 0.104(5) -0.021(4) 0.020(5) 0.026(5)
C69 0.146(7) 0.171(8) 0.067(3) -0.023(4) 0.029(4) 0.033(6)
C70 0.112(5) 0.167(7) 0.103(6) -0.017(5) 0.046(4) -0.034(5)
N5A 0.047(2) 0.078(4) 0.075(2) 0.006(3) 0.0053(19) -0.009(2)
N6A 0.059(3) 0.068(3) 0.055(2) 0.007(2) -0.0008(19) -0.008(2)
C42A 0.0577(12) 0.1025(19) 0.0737(14) 0.0079(14) 0.0258(11) -0.0028(13)
C43A 0.071(3) 0.125(5) 0.082(3) 0.000(3) 0.038(2) -0.003(3)
C44A 0.082(3) 0.157(5) 0.104(3) -0.006(3) 0.051(2) -0.002(3)
C45A 0.074(3) 0.141(5) 0.119(3) -0.016(4) 0.046(3) 0.004(4)
C46A 0.061(3) 0.121(5) 0.113(3) -0.006(4) 0.027(3) 0.006(3)
C47A 0.057(2) 0.100(4) 0.086(2) 0.002(3) 0.024(2) -0.004(3)
C48A 0.052(3) 0.071(4) 0.055(2) 0.007(3) 0.004(2) -0.010(3)
C49A 0.054(2) 0.075(4) 0.083(3) 0.008(3) -0.001(2) -0.011(3)
C50A 0.059(3) 0.091(5) 0.095(3) 0.000(3) -0.008(3) -0.006(3)
C51A 0.064(3) 0.097(4) 0.099(4) 0.005(3) -0.017(3) -0.002(3)
C52A 0.069(4) 0.093(4) 0.083(3) 0.012(3) -0.019(3) -0.008(3)
C53A 0.067(4) 0.082(4) 0.074(3) 0.013(3) -0.011(3) -0.011(3)
C54A 0.059(3) 0.072(4) 0.068(2) 0.014(3) -0.008(2) -0.011(3)
C55A 0.072(3) 0.061(3) 0.045(3) 0.003(2) 0.003(3) -0.009(3)
C56A 0.087(4) 0.073(3) 0.067(3) -0.010(2) 0.006(3) -0.012(3)
C57A 0.100(4) 0.083(3) 0.066(3) -0.019(3) 0.011(3) -0.006(3)
C58A 0.101(4) 0.094(3) 0.055(3) -0.009(3) 0.024(3) -0.004(3)
C59A 0.079(4) 0.083(3) 0.058(4) -0.001(3) 0.010(3) -0.004(3)
C60A 0.068(4) 0.069(3) 0.058(4) -0.005(3) 0.004(3) -0.007(3)
C61A 0.119(4) 0.206(5) 0.113(3) -0.008(4) 0.070(3) 0.003(4)
C62A 0.155(6) 0.250(10) 0.158(7) -0.008(8) 0.108(6) 0.016(6)
C63A 0.168(9) 0.234(7) 0.104(7) 0.019(7) 0.071(7) 0.025(7)
C64A 0.176(8) 0.242(8) 0.120(6) -0.048(7) 0.062(6) -0.024(7)
C65A 0.068(4) 0.123(8) 0.135(8) -0.002(6) -0.027(4) 0.015(5)
C66A 0.095(8) 0.123(8) 0.086(4) 0.018(5) -0.025(4) 0.010(6)
C67A 0.118(4) 0.130(4) 0.073(4) -0.015(3) 0.039(3) 0.010(4)
C68A 0.156(9) 0.140(5) 0.147(9) -0.018(6) 0.055(7) 0.029(6)
C69A 0.153(8) 0.176(9) 0.072(4) -0.008(5) 0.055(4) 0.013(8)
C70A 0.115(5) 0.175(9) 0.091(5) -0.022(7) 0.058(4) -0.004(6)

loop_
_atom_type_symbol
_atom_type_description
_atom_type_scat_dispersion_real
_atom_type_scat_dispersion_imag
_atom_type_scat_source
C C 0.0181 0.0091 'International Tables Vol C Tables 4.2.6.8 and 6.1.1.4'
H H 0.0000 0.0000 'International Tables Vol C Tables 4.2.6.8 and 6.1.1.4'
Cl Cl 0.3639 0.7018 'International Tables Vol C Tables 4.2.6.8 and 6.1.1.4'
Ir Ir -4.7710 6.5667 'International Tables Vol C Tables 4.2.6.8 and 6.1.1.4'
N N 0.0311 0.0180 'International Tables Vol C Tables 4.2.6.8 and 6.1.1.4'

loop_
_geom_angle_atom_site_label_1
_geom_angle_atom_site_label_2
_geom_angle_atom_site_label_3
_geom_angle
_geom_angle_site_symmetry_1
_geom_angle_site_symmetry_3
_geom_angle_publ_flag
C48 Ir1 C78 100.8(3) . . ?
C48 Ir1 C19 101.6(8) . . ?
C78 Ir1 C19 97.85(9) . . ?
C78 Ir1 C48A 105.4(4) . . ?
C19 Ir1 C48A 103.0(10) . . ?
C48 Ir1 C13 171.9(3) . . ?
C78 Ir1 C13 87.18(10) . . ?
C19 Ir1 C13 78.01(9) . . ?
C48A Ir1 C13 166.9(3) . . ?
C48 Ir1 C71 90.6(8) . . ?
C78 Ir1 C71 77.85(9) . . ?
C19 Ir1 C71 167.61(9) . . ?
C48A Ir1 C71 89.3(10) . . ?
C13 Ir1 C71 90.10(9) . . ?
C48 Ir1 C42 80.3(3) . . ?
C78 Ir1 C42 171.56(11) . . ?
C19 Ir1 C42 90.08(13) . . ?
C13 Ir1 C42 91.66(11) . . ?
C71 Ir1 C42 93.80(12) . . ?
C78 Ir1 C42A 171.56(11) . . ?
C19 Ir1 C42A 90.08(13) . . ?
C48A Ir1 C42A 75.4(3) . . ?
C13 Ir1 C42A 91.66(11) . . ?
C71 Ir1 C42A 93.80(12) . . ?
C78 N1 C79 111.03(17) . . ?
C78 N1 C77 115.42(19) . . ?
C79 N1 C77 133.46(18) . . ?
C78 N2 C11 111.45(18) . . ?
C78 N2 C12 126.1(2) . . ?
C11 N2 C12 122.4(2) . . ?
C19 N3 C20 111.5(2) . . ?
C19 N3 C18 116.1(2) . . ?
C20 N3 C18 132.3(2) . . ?
C19 N4 C25 110.9(2) . . ?
C19 N4 C26 130.7(7) . . ?
C25 N4 C26 117.8(7) . . ?
C19 N4 C26A 123.8(7) . . ?
C25 N4 C26A 125.0(7) . . ?
C73 C71 C77 115.8(2) . . ?
C73 C71 Ir1 128.50(19) . . ?
C77 C71 Ir1 115.40(16) . . ?
C74 C73 C71 122.1(2) . . ?
C74 C73 H73 118.9 . . ?
C71 C73 H73 118.9 . . ?
C75 C74 C73 120.3(2) . . ?
C75 C74 H74 119.8 . . ?
C73 C74 H74 119.8 . . ?
C74 C75 C76 119.8(3) . . ?
C74 C75 H75 120.1 . . ?
C76 C75 H75 120.1 . . ?
C77 C76 C75 119.1(3) . . ?
C77 C76 H76 120.4 . . ?
C75 C76 H76 120.4 . . ?
C76 C77 C71 122.8(2) . . ?
C76 C77 N1 123.5(2) . . ?
C71 C77 N1 113.68(19) . . ?
N2 C78 N1 105.7(2) . . ?
N2 C78 Ir1 136.39(16) . . ?
N1 C78 Ir1 117.42(16) . . ?
N1 C79 C80 133.92(19) . . ?
N1 C79 C11 104.83(18) . . ?
C80 C79 C11 121.3(2) . . ?
C79 C80 C79 115.8(3) 2_656 . ?
C79 C80 H80 122.1 2_656 . ?
C79 C80 H80 122.1 . . ?
C11 C72 C11 115.4(3) . 2_656 ?
C11 C72 H72 122.3 . . ?
C11 C72 H72 122.3 2_656 . ?
C72 C11 N2 130.1(2) . . ?
C72 C11 C79 123.0(2) . . ?
N2 C11 C79 106.91(19) . . ?
N2 C12 H12A 109.5 . . ?
N2 C12 H12B 109.5 . . ?
H12A C12 H12B 109.5 . . ?
N2 C12 H12C 109.5 . . ?
H12A C12 H12C 109.5 . . ?
H12B C12 H12C 109.5 . . ?
C14 C13 C18 116.0(2) . . ?
C14 C13 Ir1 128.5(2) . . ?
C18 C13 Ir1 115.52(16) . . ?
C13 C14 C15 123.3(3) . . ?
C13 C14 H14 118.3 . . ?
C15 C14 H14 118.3 . . ?
C16 C15 C14 117.8(3) . . ?
C16 C15 C32A 121.3(5) . . ?
C14 C15 C32A 120.8(5) . . ?
C16 C15 C32 123.1(4) . . ?
C14 C15 C32 119.2(4) . . ?
C15 C16 C17 121.6(3) . . ?
C15 C16 H16 119.2 . . ?
C17 C16 H16 119.2 . . ?
C18 C17 C16 118.2(3) . . ?
C18 C17 H17 120.9 . . ?
C16 C17 H17 120.9 . . ?
C17 C18 C13 123.0(2) . . ?
C17 C18 N3 123.5(2) . . ?
C13 C18 N3 113.5(2) . . ?
N4 C19 N3 105.0(2) . . ?
N4 C19 Ir1 138.53(18) . . ?
N3 C19 Ir1 116.40(16) . . ?
N3 C20 C25 105.8(2) . . ?
N3 C20 C21 134.9(2) . . ?
C25 C20 C21 119.3(3) . . ?
C22 C21 C20 119.0(3) . . ?
C22 C21 H21 120.5 . . ?
C20 C21 H21 120.5 . . ?
C21 C22 C23 121.1(3) . . ?
C21 C22 C36 119.1(3) . . ?
C23 C22 C36 119.8(3) . . ?
C24 C23 C22 119.8(3) . . ?
C24 C23 C37 119.2(3) . . ?
C22 C23 C37 121.0(3) . . ?
C25 C24 C23 118.8(3) . . ?
C25 C24 H24 120.6 . . ?
C23 C24 H24 120.6 . . ?
C24 C25 C20 121.9(3) . . ?
C24 C25 N4 131.3(2) . . ?
C20 C25 N4 106.7(2) . . ?
C31 C26 C27 120.4(10) . . ?
C31 C26 N4 116.6(10) . . ?
C27 C26 N4 123.0(9) . . ?
C28 C27 C26 117.6(8) . . ?
C28 C27 H27 121.2 . . ?
C26 C27 H27 121.2 . . ?
C27 C28 C29 123.2(8) . . ?
C27 C28 H28 118.4 . . ?
C29 C28 H28 118.4 . . ?
C30 C29 C28 117.8(8) . . ?
C30 C29 C38 122.0(9) . . ?
C28 C29 C38 120.2(7) . . ?
C29 C30 C31 120.8(9) . . ?
C29 C30 H30 119.6 . . ?
C31 C30 H30 119.6 . . ?
C26 C31 C30 120.2(8) . . ?
C26 C31 H31 119.9 . . ?
C30 C31 H31 119.9 . . ?
C33 C32 C34 113.0(10) . . ?
C33 C32 C35 106.4(9) . . ?
C34 C32 C35 108.7(9) . . ?
C33 C32 C15 109.0(8) . . ?
C34 C32 C15 111.1(9) . . ?
C35 C32 C15 108.4(8) . . ?
C32 C33 H33A 109.5 . . ?
C32 C33 H33B 109.5 . . ?
H33A C33 H33B 109.5 . . ?
C32 C33 H33C 109.5 . . ?
H33A C33 H33C 109.5 . . ?
H33B C33 H33C 109.5 . . ?
C32 C34 H34A 109.5 . . ?
C32 C34 H34B 109.5 . . ?
H34A C34 H34B 109.5 . . ?
C32 C34 H34C 109.5 . . ?
H34A C34 H34C 109.5 . . ?
H34B C34 H34C 109.5 . . ?
C32 C35 H35A 109.5 . . ?
C32 C35 H35B 109.5 . . ?
H35A C35 H35B 109.5 . . ?
C32 C35 H35C 109.5 . . ?
H35A C35 H35C 109.5 . . ?
H35B C35 H35C 109.5 . . ?
C40 C38 C39 113.6(9) . . ?
C40 C38 C29 112.2(8) . . ?
C39 C38 C29 109.8(7) . . ?
C40 C38 C41 106.8(10) . . ?
C39 C38 C41 106.5(10) . . ?
C29 C38 C41 107.6(8) . . ?
C38 C39 H39A 109.5 . . ?
C38 C39 H39B 109.5 . . ?
H39A C39 H39B 109.5 . . ?
C38 C39 H39C 109.5 . . ?
H39A C39 H39C 109.5 . . ?
H39B C39 H39C 109.5 . . ?
C38 C40 H40A 109.5 . . ?
C38 C40 H40B 109.5 . . ?
H40A C40 H40B 109.5 . . ?
C38 C40 H40C 109.5 . . ?
H40A C40 H40C 109.5 . . ?
H40B C40 H40C 109.5 . . ?
C38 C41 H41A 109.5 . . ?
C38 C41 H41B 109.5 . . ?
H41A C41 H41B 109.5 . . ?
C38 C41 H41C 109.5 . . ?
H41A C41 H41C 109.5 . . ?
H41B C41 H41C 109.5 . . ?
C27A C26A C31A 120.8(10) . . ?
C27A C26A N4 114.6(9) . . ?
C31A C26A N4 124.4(10) . . ?
C26A C27A C28A 118.6(9) . . ?
C26A C27A H27A 120.7 . . ?
C28A C27A H27A 120.7 . . ?
C29A C28A C27A 121.7(8) . . ?
C29A C28A H28A 119.1 . . ?
C27A C28A H28A 119.2 . . ?
C28A C29A C30A 117.4(8) . . ?
C28A C29A C38A 118.8(9) . . ?
C30A C29A C38A 123.8(8) . . ?
C29A C30A C31A 124.5(9) . . ?
C29A C30A H30A 117.8 . . ?
C31A C30A H30A 117.8 . . ?
C26A C31A C30A 116.8(9) . . ?
C26A C31A H31A 121.6 . . ?
C30A C31A H31A 121.6 . . ?
C15 C32A C35A 111.8(9) . . ?
C15 C32A C34A 108.7(9) . . ?
C35A C32A C34A 109.6(11) . . ?
C15 C32A C33A 111.1(9) . . ?
C35A C32A C33A 108.1(10) . . ?
C34A C32A C33A 107.4(9) . . ?
C32A C33A H33D 109.5 . . ?
C32A C33A H33E 109.5 . . ?
H33D C33A H33E 109.5 . . ?
C32A C33A H33F 109.5 . . ?
H33D C33A H33F 109.5 . . ?
H33E C33A H33F 109.5 . . ?
C32A C34A H34D 109.5 . . ?
C32A C34A H34E 109.5 . . ?
H34D C34A H34E 109.5 . . ?
C32A C34A H34F 109.5 . . ?
H34D C34A H34F 109.5 . . ?
H34E C34A H34F 109.5 . . ?
C32A C35A H35D 109.5 . . ?
C32A C35A H35E 109.5 . . ?
H35D C35A H35E 109.5 . . ?
C32A C35A H35F 109.5 . . ?
H35D C35A H35F 109.5 . . ?
H35E C35A H35F 109.5 . . ?
C41A C38A C39A 117.8(11) . . ?
C41A C38A C29A 112.1(8) . . ?
C39A C38A C29A 108.0(7) . . ?
C41A C38A C40A 101.5(10) . . ?
C39A C38A C40A 105.8(10) . . ?
C29A C38A C40A 111.3(8) . . ?
C38A C39A H39D 109.5 . . ?
C38A C39A H39E 109.5 . . ?
H39D C39A H39E 109.5 . . ?
C38A C39A H39F 109.5 . . ?
H39D C39A H39F 109.5 . . ?
H39E C39A H39F 109.5 . . ?
C38A C40A H40D 109.5 . . ?
C38A C40A H40E 109.5 . . ?
H40D C40A H40E 109.5 . . ?
C38A C40A H40F 109.5 . . ?
H40D C40A H40F 109.5 . . ?
H40E C40A H40F 109.5 . . ?
C38A C41A H41D 109.5 . . ?
C38A C41A H41E 109.5 . . ?
H41D C41A H41E 109.5 . . ?
C38A C41A H41F 109.5 . . ?
H41D C41A H41F 109.5 . . ?
H41E C41A H41F 109.5 . . ?
C22 C36 H36A 109.5 . . ?
C22 C36 H36B 109.5 . . ?
H36A C36 H36B 109.5 . . ?
C22 C36 H36C 109.5 . . ?
H36A C36 H36C 109.5 . . ?
H36B C36 H36C 109.5 . . ?
C23 C37 H37A 109.5 . . ?
C23 C37 H37B 109.5 . . ?
H37A C37 H37B 109.5 . . ?
C23 C37 H37C 109.5 . . ?
H37A C37 H37C 109.5 . . ?
H37B C37 H37C 109.5 . . ?
C48 N5 C49 109.7(6) . . ?
C48 N5 C47 114.6(6) . . ?
C49 N5 C47 135.7(7) . . ?
C48 N6 C54 111.7(6) . . ?
C48 N6 C55 126.1(7) . . ?
C54 N6 C55 121.9(7) . . ?
C47 C42 C43 118.2(6) . . ?
C47 C42 Ir1 112.0(4) . . ?
C43 C42 Ir1 127.9(5) . . ?
C44 C43 C42 121.2(8) . . ?
C44 C43 H43 119.4 . . ?
C42 C43 H43 119.4 . . ?
C45 C44 C43 117.9(7) . . ?
C45 C44 C61 121.1(8) . . ?
C43 C44 C61 121.0(8) . . ?
C44 C45 C46 122.7(7) . . ?
C44 C45 H45 118.6 . . ?
C46 C45 H45 118.6 . . ?
C47 C46 C45 118.2(7) . . ?
C47 C46 H46 120.9 . . ?
C45 C46 H46 120.9 . . ?
C46 C47 C42 120.9(7) . . ?
C46 C47 N5 122.9(7) . . ?
C42 C47 N5 116.2(6) . . ?
N6 C48 N5 105.4(7) . . ?
N6 C48 Ir1 138.0(6) . . ?
N5 C48 Ir1 116.6(6) . . ?
C54 C49 C50 119.2(7) . . ?
C54 C49 N5 107.1(6) . . ?
C50 C49 N5 133.7(8) . . ?
C51 C50 C49 117.6(8) . . ?
C51 C50 H50 121.2 . . ?
C49 C50 H50 121.2 . . ?
C50 C51 C52 122.0(7) . . ?
C50 C51 C65 117.1(9) . . ?
C52 C51 C65 120.8(8) . . ?
C53 C52 C51 119.4(7) . . ?
C53 C52 C66 118.1(8) . . ?
C51 C52 C66 122.1(7) . . ?
C54 C53 C52 117.9(8) . . ?
C54 C53 H53 121.1 . . ?
C52 C53 H53 121.1 . . ?
C53 C54 C49 123.7(7) . . ?
C53 C54 N6 130.4(7) . . ?
C49 C54 N6 105.9(6) . . ?
C60 C55 C56 120.0(7) . . ?
C60 C55 N6 119.3(8) . . ?
C56 C55 N6 120.7(8) . . ?
C55 C56 C57 119.0(7) . . ?
C55 C56 H56 120.5 . . ?
C57 C56 H56 120.5 . . ?
C58 C57 C56 122.3(6) . . ?
C58 C57 H57 118.8 . . ?
C56 C57 H57 118.8 . . ?
C59 C58 C57 116.3(7) . . ?
C59 C58 C67 123.6(7) . . ?
C57 C58 C67 119.9(6) . . ?
C58 C59 C60 122.8(7) . . ?
C58 C59 H59 118.6 . . ?
C60 C59 H59 118.6 . . ?
C55 C60 C59 119.4(8) . . ?
C55 C60 H60 120.3 . . ?
C59 C60 H60 120.3 . . ?
C64 C61 C44 107.1(8) . . ?
C64 C61 C62 113.2(9) . . ?
C44 C61 C62 113.8(8) . . ?
C64 C61 C63 107.3(8) . . ?
C44 C61 C63 110.6(8) . . ?
C62 C61 C63 104.7(8) . . ?
C61 C62 H62A 109.5 . . ?
C61 C62 H62B 109.5 . . ?
H62A C62 H62B 109.5 . . ?
C61 C62 H62C 109.5 . . ?
H62A C62 H62C 109.5 . . ?
H62B C62 H62C 109.5 . . ?
C61 C63 H63A 109.5 . . ?
C61 C63 H63B 109.5 . . ?
H63A C63 H63B 109.5 . . ?
C61 C63 H63C 109.5 . . ?
H63A C63 H63C 109.5 . . ?
H63B C63 H63C 109.5 . . ?
C61 C64 H64A 109.5 . . ?
C61 C64 H64B 109.5 . . ?
H64A C64 H64B 109.5 . . ?
C61 C64 H64C 109.5 . . ?
H64A C64 H64C 109.5 . . ?
H64B C64 H64C 109.5 . . ?
C51 C65 H65A 109.5 . . ?
C51 C65 H65B 109.5 . . ?
H65A C65 H65B 109.5 . . ?
C51 C65 H65C 109.5 . . ?
H65A C65 H65C 109.5 . . ?
H65B C65 H65C 109.5 . . ?
C52 C66 H66A 109.5 . . ?
C52 C66 H66B 109.5 . . ?
H66A C66 H66B 109.5 . . ?
C52 C66 H66C 109.5 . . ?
H66A C66 H66C 109.5 . . ?
H66B C66 H66C 109.5 . . ?
C68 C67 C69 109.0(8) . . ?
C68 C67 C70 109.6(9) . . ?
C69 C67 C70 111.6(10) . . ?
C68 C67 C58 108.2(8) . . ?
C69 C67 C58 106.9(8) . . ?
C70 C67 C58 111.5(8) . . ?
C67 C68 H68A 109.5 . . ?
C67 C68 H68B 109.5 . . ?
H68A C68 H68B 109.5 . . ?
C67 C68 H68C 109.5 . . ?
H68A C68 H68C 109.5 . . ?
H68B C68 H68C 109.5 . . ?
C67 C69 H69A 109.5 . . ?
C67 C69 H69B 109.5 . . ?
H69A C69 H69B 109.5 . . ?
C67 C69 H69C 109.5 . . ?
H69A C69 H69C 109.5 . . ?
H69B C69 H69C 109.5 . . ?
C67 C70 H70A 109.5 . . ?
C67 C70 H70B 109.5 . . ?
H70A C70 H70B 109.5 . . ?
C67 C70 H70C 109.5 . . ?
H70A C70 H70C 109.5 . . ?
H70B C70 H70C 109.5 . . ?
C48A N5A C49A 110.4(8) . . ?
C48A N5A C47A 117.2(8) . . ?
C49A N5A C47A 131.9(9) . . ?
C48A N6A C54A 109.4(8) . . ?
C48A N6A C55A 126.2(9) . . ?
C54A N6A C55A 124.3(9) . . ?
C47A C42A C43A 112.6(7) . . ?
C47A C42A Ir1 119.4(5) . . ?
C43A C42A Ir1 126.3(6) . . ?
C44A C43A C42A 125.2(10) . . ?
C44A C43A H43A 117.4 . . ?
C42A C43A H43A 117.4 . . ?
C45A C44A C43A 116.1(8) . . ?
C45A C44A C61A 124.6(9) . . ?
C43A C44A C61A 119.3(9) . . ?
C44A C45A C46A 121.9(9) . . ?
C44A C45A H45A 119.0 . . ?
C46A C45A H45A 119.0 . . ?
C47A C46A C45A 118.7(9) . . ?
C47A C46A H46A 120.7 . . ?
C45A C46A H46A 120.7 . . ?
C46A C47A C42A 124.4(8) . . ?
C46A C47A N5A 125.6(9) . . ?
C42A C47A N5A 109.9(7) . . ?
N6A C48A N5A 106.7(9) . . ?
N6A C48A Ir1 135.4(8) . . ?
N5A C48A Ir1 117.1(7) . . ?
C50A C49A C54A 120.9(8) . . ?
C50A C49A N5A 133.3(9) . . ?
C54A C49A N5A 105.7(7) . . ?
C49A C50A C51A 117.2(9) . . ?
C49A C50A H50A 121.4 . . ?
C51A C50A H50A 121.4 . . ?
C50A C51A C52A 121.8(8) . . ?
C50A C51A C65A 117.2(10) . . ?
C52A C51A C65A 120.9(9) . . ?
C53A C52A C51A 119.7(8) . . ?
C53A C52A C66A 118.3(10) . . ?
C51A C52A C66A 121.8(9) . . ?
C52A C53A C54A 118.5(10) . . ?
C52A C53A H53A 120.8 . . ?
C54A C53A H53A 120.8 . . ?
C53A C54A C49A 121.5(8) . . ?
C53A C54A N6A 131.2(9) . . ?
C49A C54A N6A 107.2(7) . . ?
C60A C55A C56A 119.0(10) . . ?
C60A C55A N6A 120.8(10) . . ?
C56A C55A N6A 119.4(9) . . ?
C55A C56A C57A 118.6(9) . . ?
C55A C56A H56A 120.7 . . ?
C57A C56A H56A 120.7 . . ?
C58A C57A C56A 121.6(8) . . ?
C58A C57A H57A 119.2 . . ?
C56A C57A H57A 119.2 . . ?
C59A C58A C57A 116.5(8) . . ?
C59A C58A C67A 117.5(9) . . ?
C57A C58A C67A 125.6(9) . . ?
C58A C59A C60A 122.7(10) . . ?
C58A C59A H59A 118.7 . . ?
C60A C59A H59A 118.7 . . ?
C55A C60A C59A 120.5(11) . . ?
C55A C60A H60A 119.7 . . ?
C59A C60A H60A 119.7 . . ?
C64A C61A C62A 113.8(9) . . ?
C64A C61A C44A 104.3(9) . . ?
C62A C61A C44A 112.8(9) . . ?
C64A C61A C63A 113.8(10) . . ?
C62A C61A C63A 103.9(9) . . ?
C44A C61A C63A 108.3(10) . . ?
C61A C62A H62D 109.5 . . ?
C61A C62A H62E 109.5 . . ?
H62D C62A H62E 109.5 . . ?
C61A C62A H62F 109.5 . . ?
H62D C62A H62F 109.5 . . ?
H62E C62A H62F 109.5 . . ?
C61A C63A H63D 109.5 . . ?
C61A C63A H63E 109.5 . . ?
H63D C63A H63E 109.5 . . ?
C61A C63A H63F 109.5 . . ?
H63D C63A H63F 109.5 . . ?
H63E C63A H63F 109.5 . . ?
C61A C64A H64D 109.5 . . ?
C61A C64A H64E 109.5 . . ?
H64D C64A H64E 109.5 . . ?
C61A C64A H64F 109.5 . . ?
H64D C64A H64F 109.5 . . ?
H64E C64A H64F 109.5 . . ?
C51A C65A H65D 109.5 . . ?
C51A C65A H65E 109.5 . . ?
H65D C65A H65E 109.5 . . ?
C51A C65A H65F 109.5 . . ?
H65D C65A H65F 109.5 . . ?
H65E C65A H65F 109.5 . . ?
C52A C66A H66D 109.5 . . ?
C52A C66A H66E 109.5 . . ?
H66D C66A H66E 109.5 . . ?
C52A C66A H66F 109.5 . . ?
H66D C66A H66F 109.5 . . ?
H66E C66A H66F 109.5 . . ?
C68A C67A C69A 116.3(11) . . ?
C68A C67A C58A 111.4(10) . . ?
C69A C67A C58A 107.6(10) . . ?
C68A C67A C70A 105.0(11) . . ?
C69A C67A C70A 102.5(12) . . ?
C58A C67A C70A 113.8(9) . . ?
C67A C68A H68D 109.5 . . ?
C67A C68A H68E 109.5 . . ?
H68D C68A H68E 109.5 . . ?
C67A C68A H68F 109.5 . . ?
H68D C68A H68F 109.5 . . ?
H68E C68A H68F 109.5 . . ?
C67A C69A H69D 109.5 . . ?
C67A C69A H69E 109.5 . . ?
H69D C69A H69E 109.5 . . ?
C67A C69A H69F 109.5 . . ?
H69D C69A H69F 109.5 . . ?
H69E C69A H69F 109.5 . . ?
C67A C70A H70D 109.5 . . ?
C67A C70A H70E 109.5 . . ?
H70D C70A H70E 109.5 . . ?
C67A C70A H70F 109.5 . . ?
H70D C70A H70F 109.5 . . ?
H70E C70A H70F 109.5 . . ?

loop_
_geom_bond_atom_site_label_1
_geom_bond_atom_site_label_2
_geom_bond_distance
_geom_bond_site_symmetry_2
_geom_bond_publ_flag
Ir1 C48 1.993(10) . ?
Ir1 C78 2.027(2) . ?
Ir1 C19 2.036(3) . ?
Ir1 C48A 2.057(12) . ?
Ir1 C13 2.083(2) . ?
Ir1 C71 2.086(2) . ?
Ir1 C42 2.091(3) . ?
Ir1 C42A 2.091(3) . ?
N1 C78 1.380(3) . ?
N1 C79 1.395(3) . ?
N1 C77 1.428(3) . ?
N2 C78 1.344(3) . ?
N2 C11 1.383(3) . ?
N2 C12 1.452(3) . ?
N3 C19 1.376(3) . ?
N3 C20 1.391(3) . ?
N3 C18 1.430(3) . ?
N4 C19 1.363(3) . ?
N4 C25 1.399(4) . ?
N4 C26 1.435(14) . ?
N4 C26A 1.452(14) . ?
C71 C73 1.390(3) . ?
C71 C77 1.404(3) . ?
C73 C74 1.386(4) . ?
C73 H73 0.9300 . ?
C74 C75 1.372(4) . ?
C74 H74 0.9300 . ?
C75 C76 1.386(4) . ?
C75 H75 0.9300 . ?
C76 C77 1.383(3) . ?
C76 H76 0.9300 . ?
C79 C80 1.396(3) . ?
C79 C11 1.411(3) . ?
C80 H80 0.9300 . ?
C72 C11 1.378(3) . ?
C72 C11 1.378(3) 2_656 ?
C72 H72 0.9300 . ?
C12 H12A 0.9600 . ?
C12 H12B 0.9600 . ?
C12 H12C 0.9600 . ?
C13 C14 1.392(3) . ?
C13 C18 1.395(4) . ?
C14 C15 1.399(4) . ?
C14 H14 0.9300 . ?
C15 C16 1.371(5) . ?
C15 C32A 1.511(17) . ?
C15 C32 1.560(16) . ?
C16 C17 1.401(4) . ?
C16 H16 0.9300 . ?
C17 C18 1.383(3) . ?
C17 H17 0.9300 . ?
C20 C25 1.392(3) . ?
C20 C21 1.396(4) . ?
C21 C22 1.382(4) . ?
C21 H21 0.9300 . ?
C22 C23 1.402(5) . ?
C22 C36 1.522(5) . ?
C23 C24 1.387(4) . ?
C23 C37 1.505(4) . ?
C24 C25 1.377(4) . ?
C24 H24 0.9300 . ?
C26 C31 1.356(13) . ?
C26 C27 1.398(12) . ?
C27 C28 1.378(12) . ?
C27 H27 0.9300 . ?
C28 C29 1.391(12) . ?
C28 H28 0.9300 . ?
C29 C30 1.350(12) . ?
C29 C38 1.534(11) . ?
C30 C31 1.416(13) . ?
C30 H30 0.9300 . ?
C31 H31 0.9300 . ?
C32 C33 1.531(9) . ?
C32 C34 1.531(9) . ?
C32 C35 1.547(9) . ?
C33 H33A 0.9600 . ?
C33 H33B 0.9600 . ?
C33 H33C 0.9600 . ?
C34 H34A 0.9600 . ?
C34 H34B 0.9600 . ?
C34 H34C 0.9600 . ?
C35 H35A 0.9600 . ?
C35 H35B 0.9600 . ?
C35 H35C 0.9600 . ?
C38 C40 1.504(9) . ?
C38 C39 1.514(6) . ?
C38 C41 1.538(9) . ?
C39 H39A 0.9600 . ?
C39 H39B 0.9600 . ?
C39 H39C 0.9600 . ?
C40 H40A 0.9600 . ?
C40 H40B 0.9600 . ?
C40 H40C 0.9600 . ?
C41 H41A 0.9600 . ?
C41 H41B 0.9600 . ?
C41 H41C 0.9600 . ?
C26A C27A 1.377(13) . ?
C26A C31A 1.383(13) . ?
C27A C28A 1.436(12) . ?
C27A H27A 0.9300 . ?
C28A C29A 1.328(13) . ?
C28A H28A 0.9300 . ?
C29A C30A 1.371(12) . ?
C29A C38A 1.534(11) . ?
C30A C31A 1.391(12) . ?
C30A H30A 0.9300 . ?
C31A H31A 0.9300 . ?
C32A C35A 1.525(9) . ?
C32A C34A 1.527(9) . ?
C32A C33A 1.537(9) . ?
C33A H33D 0.9600 . ?
C33A H33E 0.9600 . ?
C33A H33F 0.9600 . ?
C34A H34D 0.9600 . ?
C34A H34E 0.9600 . ?
C34A H34F 0.9600 . ?
C35A H35D 0.9600 . ?
C35A H35E 0.9600 . ?
C35A H35F 0.9600 . ?
C38A C41A 1.507(9) . ?
C38A C39A 1.511(8) . ?
C38A C40A 1.549(9) . ?
C39A H39D 0.9600 . ?
C39A H39E 0.9600 . ?
C39A H39F 0.9600 . ?
C40A H40D 0.9600 . ?
C40A H40E 0.9600 . ?
C40A H40F 0.9600 . ?
C41A H41D 0.9600 . ?
C41A H41E 0.9600 . ?
C41A H41F 0.9600 . ?
C36 H36A 0.9600 . ?
C36 H36B 0.9600 . ?
C36 H36C 0.9600 . ?
C37 H37A 0.9600 . ?
C37 H37B 0.9600 . ?
C37 H37C 0.9600 . ?
N5 C48 1.384(9) . ?
N5 C49 1.416(8) . ?
N5 C47 1.438(8) . ?
N6 C48 1.368(8) . ?
N6 C54 1.400(8) . ?
N6 C55 1.439(8) . ?
C42 C47 1.394(8) . ?
C42 C43 1.399(9) . ?
C43 C44 1.395(9) . ?
C43 H43 0.9300 . ?
C44 C45 1.367(10) . ?
C44 C61 1.544(7) . ?
C45 C46 1.398(10) . ?
C45 H45 0.9300 . ?
C46 C47 1.384(9) . ?
C46 H46 0.9300 . ?
C49 C54 1.388(9) . ?
C49 C50 1.402(8) . ?
C50 C51 1.399(10) . ?
C50 H50 0.9300 . ?
C51 C52 1.415(11) . ?
C51 C65 1.522(9) . ?
C52 C53 1.386(9) . ?
C52 C66 1.528(9) . ?
C53 C54 1.382(8) . ?
C53 H53 0.9300 . ?
C55 C60 1.369(8) . ?
C55 C56 1.381(8) . ?
C56 C57 1.401(9) . ?
C56 H56 0.9300 . ?
C57 C58 1.387(9) . ?
C57 H57 0.9300 . ?
C58 C59 1.371(8) . ?
C58 C67 1.569(9) . ?
C59 C60 1.398(9) . ?
C59 H59 0.9300 . ?
C60 H60 0.9300 . ?
C61 C64 1.530(8) . ?
C61 C62 1.554(8) . ?
C61 C63 1.561(8) . ?
C62 H62A 0.9600 . ?
C62 H62B 0.9600 . ?
C62 H62C 0.9600 . ?
C63 H63A 0.9600 . ?
C63 H63B 0.9600 . ?
C63 H63C 0.9600 . ?
C64 H64A 0.9600 . ?
C64 H64B 0.9600 . ?
C64 H64C 0.9600 . ?
C65 H65A 0.9600 . ?
C65 H65B 0.9600 . ?
C65 H65C 0.9600 . ?
C66 H66A 0.9600 . ?
C66 H66B 0.9600 . ?
C66 H66C 0.9600 . ?
C67 C68 1.532(11) . ?
C67 C69 1.534(10) . ?
C67 C70 1.535(11) . ?
C68 H68A 0.9600 . ?
C68 H68B 0.9600 . ?
C68 H68C 0.9600 . ?
C69 H69A 0.9600 . ?
C69 H69B 0.9600 . ?
C69 H69C 0.9600 . ?
C70 H70A 0.9600 . ?
C70 H70B 0.9600 . ?
C70 H70C 0.9600 . ?
N5A C48A 1.370(10) . ?
N5A C49A 1.397(9) . ?
N5A C47A 1.434(10) . ?
N6A C48A 1.357(10) . ?
N6A C54A 1.404(9) . ?
N6A C55A 1.432(10) . ?
C42A C47A 1.387(10) . ?
C42A C43A 1.420(10) . ?
C43A C44A 1.405(11) . ?
C43A H43A 0.9300 . ?
C44A C45A 1.375(11) . ?
C44A C61A 1.550(8) . ?
C45A C46A 1.387(11) . ?
C45A H45A 0.9300 . ?
C46A C47A 1.382(10) . ?
C46A H46A 0.9300 . ?
C49A C50A 1.391(10) . ?
C49A C54A 1.395(11) . ?
C50A C51A 1.394(11) . ?
C50A H50A 0.9300 . ?
C51A C52A 1.412(12) . ?
C51A C65A 1.509(11) . ?
C52A C53A 1.383(11) . ?
C52A C66A 1.514(10) . ?
C53A C54A 1.385(10) . ?
C53A H53A 0.9300 . ?
C55A C60A 1.371(11) . ?
C55A C56A 1.376(10) . ?
C56A C57A 1.418(11) . ?
C56A H56A 0.9300 . ?
C57A C58A 1.395(11) . ?
C57A H57A 0.9300 . ?
C58A C59A 1.358(11) . ?
C58A C67A 1.565(11) . ?
C59A C60A 1.378(11) . ?
C59A H59A 0.9300 . ?
C60A H60A 0.9300 . ?
C61A C64A 1.505(8) . ?
C61A C62A 1.538(8) . ?
C61A C63A 1.565(8) . ?
C62A H62D 0.9600 . ?
C62A H62E 0.9600 . ?
C62A H62F 0.9600 . ?
C63A H63D 0.9600 . ?
C63A H63E 0.9600 . ?
C63A H63F 0.9600 . ?
C64A H64D 0.9600 . ?
C64A H64E 0.9600 . ?
C64A H64F 0.9600 . ?
C65A H65D 0.9600 . ?
C65A H65E 0.9600 . ?
C65A H65F 0.9600 . ?
C66A H66D 0.9600 . ?
C66A H66E 0.9600 . ?
C66A H66F 0.9600 . ?
C67A C68A 1.494(13) . ?
C67A C69A 1.526(12) . ?
C67A C70A 1.567(13) . ?
C68A H68D 0.9600 . ?
C68A H68E 0.9600 . ?
C68A H68F 0.9600 . ?
C69A H69D 0.9600 . ?
C69A H69E 0.9600 . ?
C69A H69F 0.9600 . ?
C70A H70D 0.9600 . ?
C70A H70E 0.9600 . ?
C70A H70F 0.9600 . ?

loop_
_geom_torsion_atom_site_label_1
_geom_torsion_atom_site_label_2
_geom_torsion_atom_site_label_3
_geom_torsion_atom_site_label_4
_geom_torsion
_geom_torsion_site_symmetry_1
_geom_torsion_site_symmetry_2
_geom_torsion_site_symmetry_3
_geom_torsion_site_symmetry_4
_geom_torsion_publ_flag
C77 C71 C73 C74 -0.1(4) . . . . ?
Ir1 C71 C73 C74 -173.8(2) . . . . ?
C71 C73 C74 C75 -0.4(5) . . . . ?
C73 C74 C75 C76 0.2(5) . . . . ?
C74 C75 C76 C77 0.6(5) . . . . ?
C75 C76 C77 C71 -1.2(4) . . . . ?
C75 C76 C77 N1 177.4(3) . . . . ?
C73 C71 C77 C76 0.9(4) . . . . ?
Ir1 C71 C77 C76 175.4(2) . . . . ?
C73 C71 C77 N1 -177.7(2) . . . . ?
Ir1 C71 C77 N1 -3.2(2) . . . . ?
C78 N1 C77 C76 -178.8(2) . . . . ?
C79 N1 C77 C76 -2.6(4) . . . . ?
C78 N1 C77 C71 -0.2(3) . . . . ?
C79 N1 C77 C71 176.0(2) . . . . ?
C11 N2 C78 N1 -1.7(3) . . . . ?
C12 N2 C78 N1 176.2(2) . . . . ?
C11 N2 C78 Ir1 169.70(18) . . . . ?
C12 N2 C78 Ir1 -12.4(4) . . . . ?
C79 N1 C78 N2 0.0(2) . . . . ?
C77 N1 C78 N2 176.98(17) . . . . ?
C79 N1 C78 Ir1 -173.35(14) . . . . ?
C77 N1 C78 Ir1 3.7(2) . . . . ?
C78 N1 C79 C80 -177.8(2) . . . . ?
C77 N1 C79 C80 5.9(4) . . . . ?
C78 N1 C79 C11 1.7(2) . . . . ?
C77 N1 C79 C11 -174.6(2) . . . . ?
N1 C79 C80 C79 -178.0(3) . . . 2_656 ?
C11 C79 C80 C79 2.58(14) . . . 2_656 ?
C11 C72 C11 N2 179.6(3) 2_656 . . . ?
C11 C72 C11 C79 2.66(14) 2_656 . . . ?
C78 N2 C11 C72 -174.6(2) . . . . ?
C12 N2 C11 C72 7.4(4) . . . . ?
C78 N2 C11 C79 2.7(3) . . . . ?
C12 N2 C11 C79 -175.3(2) . . . . ?
N1 C79 C11 C72 174.99(18) . . . . ?
C80 C79 C11 C72 -5.5(3) . . . . ?
N1 C79 C11 N2 -2.6(2) . . . . ?
C80 C79 C11 N2 176.99(18) . . . . ?
C18 C13 C14 C15 1.1(5) . . . . ?
Ir1 C13 C14 C15 -176.1(3) . . . . ?
C13 C14 C15 C16 -3.8(5) . . . . ?
C13 C14 C15 C32A 172.8(6) . . . . ?
C13 C14 C15 C32 176.1(5) . . . . ?
C14 C15 C16 C17 2.7(6) . . . . ?
C32A C15 C16 C17 -173.9(6) . . . . ?
C32 C15 C16 C17 -177.2(6) . . . . ?
C15 C16 C17 C18 1.0(6) . . . . ?
C16 C17 C18 C13 -4.1(6) . . . . ?
C16 C17 C18 N3 173.1(3) . . . . ?
C14 C13 C18 C17 3.0(4) . . . . ?
Ir1 C13 C18 C17 -179.5(3) . . . . ?
C14 C13 C18 N3 -174.4(2) . . . . ?
Ir1 C13 C18 N3 3.1(3) . . . . ?
C19 N3 C18 C17 -175.3(3) . . . . ?
C20 N3 C18 C17 1.2(5) . . . . ?
C19 N3 C18 C13 2.1(3) . . . . ?
C20 N3 C18 C13 178.6(3) . . . . ?
C25 N4 C19 N3 1.0(3) . . . . ?
C26 N4 C19 N3 172.0(8) . . . . ?
C26A N4 C19 N3 -173.1(8) . . . . ?
C25 N4 C19 Ir1 -176.1(2) . . . . ?
C26 N4 C19 Ir1 -5.0(9) . . . . ?
C26A N4 C19 Ir1 9.9(9) . . . . ?
C20 N3 C19 N4 -1.5(3) . . . . ?
C18 N3 C19 N4 175.7(2) . . . . ?
C20 N3 C19 Ir1 176.29(18) . . . . ?
C18 N3 C19 Ir1 -6.5(3) . . . . ?
C19 N3 C20 C25 1.5(3) . . . . ?
C18 N3 C20 C25 -175.2(3) . . . . ?
C19 N3 C20 C21 -177.7(3) . . . . ?
C18 N3 C20 C21 5.7(6) . . . . ?
N3 C20 C21 C22 179.0(3) . . . . ?
C25 C20 C21 C22 -0.1(5) . . . . ?
C20 C21 C22 C23 1.9(5) . . . . ?
C20 C21 C22 C36 -178.8(4) . . . . ?
C21 C22 C23 C24 -2.1(6) . . . . ?
C36 C22 C23 C24 178.6(4) . . . . ?
C21 C22 C23 C37 -179.8(4) . . . . ?
C36 C22 C23 C37 0.9(6) . . . . ?
C22 C23 C24 C25 0.4(5) . . . . ?
C37 C23 C24 C25 178.1(4) . . . . ?
C23 C24 C25 C20 1.5(5) . . . . ?
C23 C24 C25 N4 -178.7(3) . . . . ?
N3 C20 C25 C24 179.0(3) . . . . ?
C21 C20 C25 C24 -1.6(5) . . . . ?
N3 C20 C25 N4 -0.8(3) . . . . ?
C21 C20 C25 N4 178.5(3) . . . . ?
C19 N4 C25 C24 -179.9(3) . . . . ?
C26 N4 C25 C24 7.7(8) . . . . ?
C26A N4 C25 C24 -5.9(9) . . . . ?
C19 N4 C25 C20 -0.1(3) . . . . ?
C26 N4 C25 C20 -172.5(7) . . . . ?
C26A N4 C25 C20 173.9(7) . . . . ?
C19 N4 C26 C31 73.1(15) . . . . ?
C25 N4 C26 C31 -116.4(11) . . . . ?
C19 N4 C26 C27 -107.7(12) . . . . ?
C25 N4 C26 C27 62.8(16) . . . . ?
C31 C26 C27 C28 1.5(18) . . . . ?
N4 C26 C27 C28 -177.7(13) . . . . ?
C26 C27 C28 C29 -2.0(15) . . . . ?
C27 C28 C29 C30 2.1(15) . . . . ?
C27 C28 C29 C38 -179.5(9) . . . . ?
C28 C29 C30 C31 -1.7(15) . . . . ?
C38 C29 C30 C31 -179.9(10) . . . . ?
C27 C26 C31 C30 -1.1(19) . . . . ?
N4 C26 C31 C30 178.1(12) . . . . ?
C29 C30 C31 C26 1.2(17) . . . . ?
C16 C15 C32 C33 127.8(7) . . . . ?
C14 C15 C32 C33 -52.1(9) . . . . ?
C16 C15 C32 C34 2.6(10) . . . . ?
C14 C15 C32 C34 -177.3(6) . . . . ?
C16 C15 C32 C35 -116.8(7) . . . . ?
C14 C15 C32 C35 63.3(8) . . . . ?
C30 C29 C38 C40 -5.3(14) . . . . ?
C28 C29 C38 C40 176.5(10) . . . . ?
C30 C29 C38 C39 122.0(12) . . . . ?
C28 C29 C38 C39 -56.2(12) . . . . ?
C30 C29 C38 C41 -122.5(12) . . . . ?
C28 C29 C38 C41 59.3(12) . . . . ?
C19 N4 C26A C27A -123.5(10) . . . . ?
C25 N4 C26A C27A 63.3(15) . . . . ?
C19 N4 C26A C31A 61.2(17) . . . . ?
C25 N4 C26A C31A -112.1(12) . . . . ?
C31A C26A C27A C28A 0.3(19) . . . . ?
N4 C26A C27A C28A -175.3(12) . . . . ?
C26A C27A C28A C29A 0.9(16) . . . . ?
C27A C28A C29A C30A -3.7(15) . . . . ?
C27A C28A C29A C38A 177.7(9) . . . . ?
C28A C29A C30A C31A 5.7(15) . . . . ?
C38A C29A C30A C31A -175.7(9) . . . . ?
C27A C26A C31A C30A 1.4(18) . . . . ?
N4 C26A C31A C30A 176.6(13) . . . . ?
C29A C30A C31A C26A -4.6(16) . . . . ?
C16 C15 C32A C35A -155.1(8) . . . . ?
C14 C15 C32A C35A 28.4(11) . . . . ?
C16 C15 C32A C34A 83.8(9) . . . . ?
C14 C15 C32A C34A -92.7(9) . . . . ?
C16 C15 C32A C33A -34.2(10) . . . . ?
C14 C15 C32A C33A 149.3(7) . . . . ?
C28A C29A C38A C41A 60.7(13) . . . . ?
C30A C29A C38A C41A -117.8(12) . . . . ?
C28A C29A C38A C39A -70.6(13) . . . . ?
C30A C29A C38A C39A 110.8(12) . . . . ?
C28A C29A C38A C40A 173.6(11) . . . . ?
C30A C29A C38A C40A -5.0(14) . . . . ?
C47 C42 C43 C44 10.8(14) . . . . ?
Ir1 C42 C43 C44 173.8(7) . . . . ?
C42 C43 C44 C45 -6.3(16) . . . . ?
C42 C43 C44 C61 173.8(9) . . . . ?
C43 C44 C45 C46 0.7(17) . . . . ?
C61 C44 C45 C46 -179.3(9) . . . . ?
C44 C45 C46 C47 0.1(15) . . . . ?
C45 C46 C47 C42 4.7(14) . . . . ?
C45 C46 C47 N5 -177.3(9) . . . . ?
C43 C42 C47 C46 -9.9(13) . . . . ?
Ir1 C42 C47 C46 -175.5(7) . . . . ?
C43 C42 C47 N5 171.8(8) . . . . ?
Ir1 C42 C47 N5 6.2(9) . . . . ?
C48 N5 C47 C46 176.2(15) . . . . ?
C49 N5 C47 C46 -4.9(16) . . . . ?
C48 N5 C47 C42 -5.7(16) . . . . ?
C49 N5 C47 C42 173.2(10) . . . . ?
C54 N6 C48 N5 -4(2) . . . . ?
C55 N6 C48 N5 -177.6(12) . . . . ?
C54 N6 C48 Ir1 176(2) . . . . ?
C55 N6 C48 Ir1 3(3) . . . . ?
C49 N5 C48 N6 3.2(19) . . . . ?
C47 N5 C48 N6 -177.6(12) . . . . ?
C49 N5 C48 Ir1 -177.0(12) . . . . ?
C47 N5 C48 Ir1 2(2) . . . . ?
C48 N5 C49 C54 -1.0(15) . . . . ?
C47 N5 C49 C54 -179.9(11) . . . . ?
C48 N5 C49 C50 177.7(15) . . . . ?
C47 N5 C49 C50 -1.2(18) . . . . ?
C54 C49 C50 C51 -2.0(14) . . . . ?
N5 C49 C50 C51 179.4(10) . . . . ?
C49 C50 C51 C52 4.4(14) . . . . ?
C49 C50 C51 C65 -178.7(9) . . . . ?
C50 C51 C52 C53 -6.0(15) . . . . ?
C65 C51 C52 C53 177.1(10) . . . . ?
C50 C51 C52 C66 -178.8(11) . . . . ?
C65 C51 C52 C66 4.4(17) . . . . ?
C51 C52 C53 C54 5.0(16) . . . . ?
C66 C52 C53 C54 178.0(12) . . . . ?
C52 C53 C54 C49 -2.8(17) . . . . ?
C52 C53 C54 N6 179.5(13) . . . . ?
C50 C49 C54 C53 1.3(17) . . . . ?
N5 C49 C54 C53 -179.8(11) . . . . ?
C50 C49 C54 N6 179.4(9) . . . . ?
N5 C49 C54 N6 -1.6(12) . . . . ?
C48 N6 C54 C53 -178.2(16) . . . . ?
C55 N6 C54 C53 -4.7(19) . . . . ?
C48 N6 C54 C49 3.8(17) . . . . ?
C55 N6 C54 C49 177.3(10) . . . . ?
C48 N6 C55 C60 69.0(19) . . . . ?
C54 N6 C55 C60 -103.5(13) . . . . ?
C48 N6 C55 C56 -108.6(17) . . . . ?
C54 N6 C55 C56 78.8(14) . . . . ?
C60 C55 C56 C57 2.5(14) . . . . ?
N6 C55 C56 C57 -179.9(9) . . . . ?
C55 C56 C57 C58 0.6(13) . . . . ?
C56 C57 C58 C59 -3.9(12) . . . . ?
C56 C57 C58 C67 -179.6(8) . . . . ?
C57 C58 C59 C60 4.3(12) . . . . ?
C67 C58 C59 C60 179.9(8) . . . . ?
C56 C55 C60 C59 -2.1(15) . . . . ?
N6 C55 C60 C59 -179.7(9) . . . . ?
C58 C59 C60 C55 -1.5(13) . . . . ?
C45 C44 C61 C64 -59.5(14) . . . . ?
C43 C44 C61 C64 120.5(12) . . . . ?
C45 C44 C61 C62 174.7(11) . . . . ?
C43 C44 C61 C62 -5.4(15) . . . . ?
C45 C44 C61 C63 57.2(13) . . . . ?
C43 C44 C61 C63 -122.9(12) . . . . ?
C59 C58 C67 C68 -131.7(9) . . . . ?
C57 C58 C67 C68 43.7(10) . . . . ?
C59 C58 C67 C69 111.1(10) . . . . ?
C57 C58 C67 C69 -73.6(11) . . . . ?
C59 C58 C67 C70 -11.2(13) . . . . ?
C57 C58 C67 C70 164.2(10) . . . . ?
C47A C42A C43A C44A -12.7(17) . . . . ?
Ir1 C42A C43A C44A -177.3(10) . . . . ?
C42A C43A C44A C45A 8.9(19) . . . . ?
C42A C43A C44A C61A -169.6(11) . . . . ?
C43A C44A C45A C46A -2.4(19) . . . . ?
C61A C44A C45A C46A 176.0(11) . . . . ?
C44A C45A C46A C47A 0.9(19) . . . . ?
C45A C46A C47A C42A -5.7(18) . . . . ?
C45A C46A C47A N5A 177.9(12) . . . . ?
C43A C42A C47A C46A 10.9(16) . . . . ?
Ir1 C42A C47A C46A 176.7(9) . . . . ?
C43A C42A C47A N5A -172.3(9) . . . . ?
Ir1 C42A C47A N5A -6.5(12) . . . . ?
C48A N5A C47A C46A 175.5(19) . . . . ?
C49A N5A C47A C46A 4(2) . . . . ?
C48A N5A C47A C42A -1(2) . . . . ?
C49A N5A C47A C42A -172.9(11) . . . . ?
C54A N6A C48A N5A 8(3) . . . . ?
C55A N6A C48A N5A -175.1(16) . . . . ?
C54A N6A C48A Ir1 177(2) . . . . ?
C55A N6A C48A Ir1 -6(4) . . . . ?
C49A N5A C48A N6A -7(2) . . . . ?
C47A N5A C48A N6A 179.9(15) . . . . ?
C49A N5A C48A Ir1 -178.1(15) . . . . ?
C47A N5A C48A Ir1 9(3) . . . . ?
C48A N5A C49A C50A -174.1(18) . . . . ?
C47A N5A C49A C50A -2(2) . . . . ?
C48A N5A C49A C54A 2.6(18) . . . . ?
C47A N5A C49A C54A 174.6(13) . . . . ?
C54A C49A C50A C51A 4.5(16) . . . . ?
N5A C49A C50A C51A -179.2(12) . . . . ?
C49A C50A C51A C52A -5.5(16) . . . . ?
C49A C50A C51A C65A 179.2(11) . . . . ?
C50A C51A C52A C53A 6.4(19) . . . . ?
C65A C51A C52A C53A -178.4(13) . . . . ?
C50A C51A C52A C66A -178.9(13) . . . . ?
C65A C51A C52A C66A -4(2) . . . . ?
C51A C52A C53A C54A -6(2) . . . . ?
C66A C52A C53A C54A 179.1(14) . . . . ?
C52A C53A C54A C49A 5(2) . . . . ?
C52A C53A C54A N6A 179.9(16) . . . . ?
C50A C49A C54A C53A -4(2) . . . . ?
N5A C49A C54A C53A 178.3(13) . . . . ?
C50A C49A C54A N6A 179.6(12) . . . . ?
N5A C49A C54A N6A 2.4(14) . . . . ?
C48A N6A C54A C53A 178(2) . . . . ?
C55A N6A C54A C53A 1(2) . . . . ?
C48A N6A C54A C49A -7(2) . . . . ?
C55A N6A C54A C49A 176.5(13) . . . . ?
C48A N6A C55A C60A 81(2) . . . . ?
C54A N6A C55A C60A -102.9(17) . . . . ?
C48A N6A C55A C56A -109(2) . . . . ?
C54A N6A C55A C56A 67.6(19) . . . . ?
C60A C55A C56A C57A -9.7(18) . . . . ?
N6A C55A C56A C57A 179.6(11) . . . . ?
C55A C56A C57A C58A 1.7(16) . . . . ?
C56A C57A C58A C59A 5.5(15) . . . . ?
C56A C57A C58A C67A 178.3(10) . . . . ?
C57A C58A C59A C60A -4.8(17) . . . . ?
C67A C58A C59A C60A -178.2(11) . . . . ?
C56A C55A C60A C59A 10.7(19) . . . . ?
N6A C55A C60A C59A -178.8(12) . . . . ?
C58A C59A C60A C55A -3.3(19) . . . . ?
C45A C44A C61A C64A 110.2(14) . . . . ?
C43A C44A C61A C64A -71.5(14) . . . . ?
C45A C44A C61A C62A -13.8(17) . . . . ?
C43A C44A C61A C62A 164.5(13) . . . . ?
C45A C44A C61A C63A -128.2(14) . . . . ?
C43A C44A C61A C63A 50.1(15) . . . . ?
C59A C58A C67A C68A -150.6(12) . . . . ?
C57A C58A C67A C68A 36.6(16) . . . . ?
C59A C58A C67A C69A 80.7(14) . . . . ?
C57A C58A C67A C69A -92.0(15) . . . . ?
C59A C58A C67A C70A -32.1(15) . . . . ?
C57A C58A C67A C70A 155.1(13) . . . . ?

loop_
_smtbx_masks_void_nr
_smtbx_masks_void_average_x
_smtbx_masks_void_average_y
_smtbx_masks_void_average_z
_smtbx_masks_void_volume
_smtbx_masks_void_count_electrons
_smtbx_masks_void_content
1 -0.094 0.750 -0.344 2707.9 488.6 '12 CH2Cl2'
2 -0.765 0.250 -0.515 2707.9 488.6 '12 CH2Cl2'
